data_4107717
loop_
_publ_author_name
'Natalie D. Coombs'
'William Clegg'
'Amber L. Thompson'
'David J. Willock'
'Simon Aldridge'

_publ_contact_author_address
;
Inorganic Chemistry,
University of Oxford,
Mansfield Road, 
Oxford OX1 3QR. UK.
;
_publ_contact_author_email simon.aldridge@chem.ox.ac.uk
_publ_contact_author_name 'Dr. Simon Aldridge'
_publ_section_title
;
 A Group 13/Group 17 Analogue of CO and N2: Coordinative Trapping of the
 GaI Molecule
;
_journal_name_full 'Journal of the American Chemical Society'
_journal_page_first 5449
_journal_page_last 5451
_journal_paper_doi 10.1021/ja800876k
_journal_volume 130
_journal_year 2008
_chemical_formula_moiety 'C36 H39 Fe1 Ga1 I2 P2, 1.25(C7 H8)'
_chemical_formula_sum 'C44.75 H49 Fe Ga I2 P2'
_chemical_formula_weight 1028.15
_space_group_IT_number 2
_symmetry_cell_setting triclinic
_symmetry_space_group_name_Hall '-P 1'
_symmetry_space_group_name_H-M 'P -1'
_atom_sites_solution_hydrogens geom
_atom_sites_solution_primary direct
_atom_sites_solution_secondary difmap
_cell_angle_alpha 109.4400(10)
_cell_angle_beta 95.7920(10)
_cell_angle_gamma 90.7520(10)
_cell_formula_units_Z 4
_cell_length_a 11.0237(2)
_cell_length_b 19.0641(3)
_cell_length_c 22.2038(4)
_cell_measurement_reflns_used 49558
_cell_measurement_temperature 150(2)
_cell_measurement_theta_max 27.485
_cell_measurement_theta_min 2.753
_cell_volume 4372.37(13)
_computing_cell_refinement 'HKL Scalepack (Otwinowski & Minor 1997)'
_computing_data_collection 'Collect (Nonius BV, 1997-2000)'
_computing_data_reduction 'HKL Denzo and Scalepack (Otwinowski & Minor 1997'
_computing_molecular_graphics 'Bruker SHELXTL'
_computing_publication_material 'Bruker SHELXTL'
_computing_structure_refinement 'SHELXL-97 (Sheldrick, 1997)'
_computing_structure_solution ' Dirdiff-99 (Beurskens, 1999)'
_diffrn_ambient_temperature 150(2)
_diffrn_detector_area_resol_mean 9
_diffrn_measured_fraction_theta_full 0.994
_diffrn_measured_fraction_theta_max 0.994
_diffrn_measurement_device_type KappaCCD
_diffrn_measurement_method CCD
_diffrn_radiation_monochromator graphite
_diffrn_radiation_source 'fine-focus sealed tube'
_diffrn_radiation_type MoK\a
_diffrn_radiation_wavelength 0.71073
_diffrn_reflns_av_R_equivalents 0.1780
_diffrn_reflns_av_sigmaI/netI 0.1543
_diffrn_reflns_limit_h_max 14
_diffrn_reflns_limit_h_min -14
_diffrn_reflns_limit_k_max 24
_diffrn_reflns_limit_k_min -24
_diffrn_reflns_limit_l_max 28
_diffrn_reflns_limit_l_min -28
_diffrn_reflns_number 67955
_diffrn_reflns_theta_full 27.48
_diffrn_reflns_theta_max 27.48
_diffrn_reflns_theta_min 2.76
_exptl_absorpt_coefficient_mu 2.462
_exptl_absorpt_correction_T_max 0.695
_exptl_absorpt_correction_T_min 0.515
_exptl_absorpt_correction_type multi-scan
_exptl_absorpt_process_details 'Sortav (Blessing, 1995)'
_exptl_crystal_colour orange
_exptl_crystal_density_diffrn 1.562
_exptl_crystal_description block
_exptl_crystal_F_000 2042
_exptl_crystal_size_max 0.30
_exptl_crystal_size_mid 0.22
_exptl_crystal_size_min 0.15
_refine_diff_density_max 1.014
_refine_diff_density_min -1.442
_refine_diff_density_rms 0.179
_refine_ls_extinction_method none
_refine_ls_goodness_of_fit_ref 1.008
_refine_ls_hydrogen_treatment constr
_refine_ls_matrix_type full
_refine_ls_number_parameters 821
_refine_ls_number_reflns 19922
_refine_ls_number_restraints 46
_refine_ls_restrained_S_all 1.008
_refine_ls_R_factor_all 0.1390
_refine_ls_R_factor_gt 0.0663
_refine_ls_shift/su_max 0.002
_refine_ls_shift/su_mean 0.000
_refine_ls_structure_factor_coef Fsqd
_refine_ls_weighting_details 'calc w=1/[\s^2^(Fo^2^)+(0.0658P)^2^+0.0000P] where P=(Fo^2^+2Fc^2^)/3'
_refine_ls_weighting_scheme calc
_refine_ls_wR_factor_gt 0.1484
_refine_ls_wR_factor_ref 0.1776
_reflns_number_gt 11120
_reflns_number_total 19922
_reflns_threshold_expression >2sigma(I)
_cod_data_source_file ja800876k-file001_2.cif
_cod_data_source_block 1
_cod_original_cell_volume 4372.36(13)
_cod_original_formula_sum 'C44.75 H49 Fe1 Ga1 I2 P2'
_cod_database_code 4107717

loop_
_symmetry_equiv_pos_as_xyz
'x, y, z'
'-x, -y, -z'

loop_
_atom_site_label
_atom_site_type_symbol
_atom_site_fract_x
_atom_site_fract_y
_atom_site_fract_z
_atom_site_U_iso_or_equiv
_atom_site_adp_type
_atom_site_occupancy
_atom_site_symmetry_multiplicity
_atom_site_calc_flag
_atom_site_refinement_flags
_atom_site_disorder_assembly
_atom_site_disorder_group
C1 C 1.0229(7) 0.7835(4) 0.6421(3) 0.0341(17) Uani 1 1 d . . .
C2 C 1.0890(6) 0.8328(3) 0.6988(3) 0.0289(16) Uani 1 1 d . . .
C3 C 1.0102(6) 0.8510(3) 0.7485(3) 0.0280(15) Uani 1 1 d . . .
C4 C 0.8954(6) 0.8126(3) 0.7226(3) 0.0257(15) Uani 1 1 d . . .
C5 C 0.9030(6) 0.7715(3) 0.6564(3) 0.0319(16) Uani 1 1 d . . .
C6 C 1.2236(7) 0.8471(4) 0.7078(4) 0.049(2) Uani 1 1 d . . .
H6A H 1.2446 0.8966 0.7395 0.073 Uiso 1 1 calc R . .
H6B H 1.2519 0.8447 0.6667 0.073 Uiso 1 1 calc R . .
H6C H 1.2629 0.8094 0.7230 0.073 Uiso 1 1 calc R . .
C7 C 1.0739(9) 0.7374(4) 0.5802(4) 0.060(3) Uani 1 1 d . . .
H7A H 1.0968 0.6891 0.5832 0.090 Uiso 1 1 calc R . .
H7B H 1.1459 0.7640 0.5742 0.090 Uiso 1 1 calc R . .
H7C H 1.0115 0.7297 0.5436 0.090 Uiso 1 1 calc R . .
C8 C 0.8108(8) 0.7112(4) 0.6134(3) 0.046(2) Uani 1 1 d . . .
H8A H 0.8215 0.7027 0.5683 0.069 Uiso 1 1 calc R . .
H8B H 0.7280 0.7271 0.6214 0.069 Uiso 1 1 calc R . .
H8C H 0.8235 0.6650 0.6229 0.069 Uiso 1 1 calc R . .
C9 C 0.7969(6) 0.8034(4) 0.7617(3) 0.0372(17) Uani 1 1 d . . .
H9A H 0.8083 0.7579 0.7724 0.056 Uiso 1 1 calc R . .
H9B H 0.7169 0.8000 0.7370 0.056 Uiso 1 1 calc R . .
H9C H 0.8011 0.8464 0.8014 0.056 Uiso 1 1 calc R . .
C10 C 1.0488(7) 0.8916(4) 0.8172(3) 0.043(2) Uani 1 1 d . . .
H10A H 0.9872 0.9268 0.8350 0.065 Uiso 1 1 calc R . .
H10B H 1.1271 0.9188 0.8216 0.065 Uiso 1 1 calc R . .
H10C H 1.0579 0.8560 0.8404 0.065 Uiso 1 1 calc R . .
C11 C 0.9583(7) 1.0593(3) 0.6701(3) 0.0337(17) Uani 1 1 d . . .
H11A H 0.8723 1.0710 0.6618 0.040 Uiso 1 1 calc R . .
H11B H 1.0074 1.1068 0.6898 0.040 Uiso 1 1 calc R . .
C12 C 1.0039(6) 1.0155(3) 0.6089(3) 0.0299(16) Uani 1 1 d . . .
H12A H 1.0941 1.0215 0.6136 0.036 Uiso 1 1 calc R . .
H12B H 0.9714 1.0349 0.5747 0.036 Uiso 1 1 calc R . .
C13 C 1.0744(6) 0.8771(3) 0.5305(3) 0.0238(14) Uani 1 1 d . . .
C14 C 1.1982(6) 0.8887(3) 0.5558(3) 0.0305(16) Uani 1 1 d . . .
H14 H 1.2194 0.9127 0.6006 0.037 Uiso 1 1 calc R . .
C15 C 1.2908(6) 0.8651(4) 0.5155(3) 0.0378(18) Uani 1 1 d . . .
H15 H 1.3742 0.8735 0.5328 0.045 Uiso 1 1 calc R . .
C16 C 1.2592(7) 0.8297(4) 0.4510(3) 0.0398(18) Uani 1 1 d . . .
H16 H 1.3213 0.8137 0.4234 0.048 Uiso 1 1 calc R . .
C17 C 1.1397(6) 0.8172(4) 0.4262(3) 0.0340(17) Uani 1 1 d . . .
H17 H 1.1191 0.7917 0.3815 0.041 Uiso 1 1 calc R . .
C18 C 1.0477(6) 0.8412(3) 0.4654(3) 0.0277(15) Uani 1 1 d . . .
H18 H 0.9649 0.8327 0.4471 0.033 Uiso 1 1 calc R . .
C19 C 0.8206(6) 0.8987(4) 0.5263(3) 0.0286(15) Uani 1 1 d . . .
C20 C 0.7497(6) 0.8344(4) 0.5129(3) 0.0322(16) Uani 1 1 d . . .
H20 H 0.7737 0.7995 0.5334 0.039 Uiso 1 1 calc R . .
C21 C 0.6438(6) 0.8189(3) 0.4702(3) 0.0279(15) Uani 1 1 d . . .
H21 H 0.5972 0.7737 0.4614 0.033 Uiso 1 1 calc R . .
C22 C 0.6067(6) 0.8694(4) 0.4406(3) 0.0368(17) Uani 1 1 d . . .
H22 H 0.5345 0.8595 0.4112 0.044 Uiso 1 1 calc R . .
C23 C 0.6762(7) 0.9344(4) 0.4544(3) 0.0398(18) Uani 1 1 d . . .
H23 H 0.6500 0.9698 0.4349 0.048 Uiso 1 1 calc R . .
C24 C 0.7825(6) 0.9496(4) 0.4956(3) 0.0334(17) Uani 1 1 d . . .
H24 H 0.8300 0.9943 0.5033 0.040 Uiso 1 1 calc R . .
C25 C 0.8615(6) 1.0545(4) 0.7830(3) 0.0310(16) Uani 1 1 d . . .
C26 C 0.8537(7) 1.1325(4) 0.7999(4) 0.045(2) Uani 1 1 d . . .
H26 H 0.9079 1.1606 0.7849 0.053 Uiso 1 1 calc R . .
C27 C 0.7668(8) 1.1671(5) 0.8381(4) 0.055(2) Uani 1 1 d . . .
H27 H 0.7589 1.2192 0.8481 0.066 Uiso 1 1 calc R . .
C28 C 0.6902(8) 1.1275(5) 0.8625(4) 0.054(2) Uani 1 1 d . . .
H28 H 0.6311 1.1521 0.8895 0.065 Uiso 1 1 calc R . .
C29 C 0.7008(7) 1.0544(4) 0.8476(3) 0.047(2) Uani 1 1 d . . .
H29 H 0.6485 1.0274 0.8644 0.056 Uiso 1 1 calc R . .
C30 C 0.7861(6) 1.0161(4) 0.8082(3) 0.0337(17) Uani 1 1 d . . .
H30 H 0.7921 0.9640 0.7988 0.040 Uiso 1 1 calc R . .
C31 C 1.1174(6) 1.0417(3) 0.7739(3) 0.0319(16) Uani 1 1 d . . .
C32 C 1.1281(7) 1.0785(4) 0.8395(3) 0.0415(19) Uani 1 1 d . . .
H32 H 1.0576 1.0856 0.8617 0.050 Uiso 1 1 calc R . .
C33 C 1.2408(8) 1.1050(5) 0.8726(4) 0.057(2) Uani 1 1 d . . .
H33 H 1.2465 1.1304 0.9176 0.069 Uiso 1 1 calc R . .
C34 C 1.3448(7) 1.0957(5) 0.8427(4) 0.055(2) Uani 1 1 d . . .
H34 H 1.4217 1.1138 0.8668 0.067 Uiso 1 1 calc R . .
C35 C 1.3369(7) 1.0595(4) 0.7769(4) 0.048(2) Uani 1 1 d . . .
H35 H 1.4080 1.0534 0.7551 0.057 Uiso 1 1 calc R . .
C36 C 1.2238(7) 1.0325(4) 0.7435(3) 0.0388(18) Uani 1 1 d . . .
H36 H 1.2183 1.0069 0.6985 0.047 Uiso 1 1 calc R . .
C37 C 0.4257(6) 0.2867(3) 0.7257(3) 0.0300(16) Uani 1 1 d . . .
C38 C 0.4807(6) 0.3387(4) 0.7026(3) 0.0375(18) Uani 1 1 d . . .
C39 C 0.3873(6) 0.3635(3) 0.6663(3) 0.0279(15) Uani 1 1 d . . .
C40 C 0.2744(6) 0.3265(3) 0.6672(3) 0.0244(14) Uani 1 1 d . . .
C41 C 0.2997(6) 0.2775(3) 0.7037(3) 0.0300(16) Uani 1 1 d . . .
C42 C 0.2159(8) 0.2155(4) 0.7048(4) 0.048(2) Uani 1 1 d . . .
H42A H 0.2204 0.1722 0.6660 0.072 Uiso 1 1 calc R . .
H42B H 0.1320 0.2318 0.7060 0.072 Uiso 1 1 calc R . .
H42C H 0.2405 0.2019 0.7429 0.072 Uiso 1 1 calc R . .
C43 C 0.4929(9) 0.2380(4) 0.7584(4) 0.063(3) Uani 1 1 d . . .
H43A H 0.4436 0.2293 0.7898 0.095 Uiso 1 1 calc R . .
H43B H 0.5713 0.2629 0.7804 0.095 Uiso 1 1 calc R . .
H43C H 0.5074 0.1902 0.7262 0.095 Uiso 1 1 calc R . .
C44 C 0.6145(7) 0.3549(5) 0.7046(5) 0.073(3) Uani 1 1 d . . .
H44A H 0.6461 0.3184 0.6677 0.109 Uiso 1 1 calc R . .
H44B H 0.6571 0.3519 0.7445 0.109 Uiso 1 1 calc R . .
H44C H 0.6280 0.4051 0.7029 0.109 Uiso 1 1 calc R . .
C45 C 0.4029(9) 0.4090(4) 0.6229(4) 0.060(3) Uani 1 1 d . . .
H45A H 0.4862 0.4313 0.6316 0.090 Uiso 1 1 calc R . .
H45B H 0.3445 0.4485 0.6311 0.090 Uiso 1 1 calc R . .
H45C H 0.3882 0.3766 0.5778 0.090 Uiso 1 1 calc R . .
C46 C 0.1598(7) 0.3246(4) 0.6247(3) 0.045(2) Uani 1 1 d . . .
H46A H 0.1540 0.3718 0.6164 0.068 Uiso 1 1 calc R . .
H46B H 0.0894 0.3170 0.6459 0.068 Uiso 1 1 calc R . .
H46C H 0.1606 0.2836 0.5840 0.068 Uiso 1 1 calc R . .
C47 C 0.3819(14) 0.5613(6) 0.8732(3) 0.034(4) Uiso 0.60 1 d PD A 1
H47A H 0.4251 0.6108 0.8858 0.040 Uiso 0.60 1 calc PR A 1
H47B H 0.2980 0.5681 0.8857 0.040 Uiso 0.60 1 calc PR A 1
C48 C 0.4491(11) 0.5120(4) 0.9040(5) 0.027(3) Uiso 0.60 1 d PD A 1
H48A H 0.4354 0.5280 0.9499 0.032 Uiso 0.60 1 calc PR A 1
H48B H 0.5376 0.5187 0.9019 0.032 Uiso 0.60 1 calc PR A 1
C47A C 0.424(2) 0.5534(9) 0.8744(4) 0.035(6) Uiso 0.40 1 d PD A 2
H47C H 0.5135 0.5649 0.8811 0.042 Uiso 0.40 1 calc PR A 2
H47D H 0.3846 0.6015 0.8898 0.042 Uiso 0.40 1 calc PR A 2
C48A C 0.3963(17) 0.5098(5) 0.9165(6) 0.027(4) Uiso 0.40 1 d PD A 2
H48C H 0.3144 0.5205 0.9310 0.032 Uiso 0.40 1 calc PR A 2
H48D H 0.4577 0.5220 0.9546 0.032 Uiso 0.40 1 calc PR A 2
C49 C 0.5158(6) 0.5483(3) 0.7604(3) 0.0288(15) Uani 1 1 d . A .
C50 C 0.6313(7) 0.5407(4) 0.7873(4) 0.048(2) Uani 1 1 d . . .
H50 H 0.6397 0.5173 0.8191 0.057 Uiso 1 1 calc R . .
C51 C 0.7335(7) 0.5658(4) 0.7696(5) 0.057(2) Uani 1 1 d . . .
H51 H 0.8116 0.5604 0.7894 0.068 Uiso 1 1 calc R . .
C52 C 0.7244(7) 0.5984(4) 0.7237(4) 0.052(2) Uani 1 1 d . . .
H52 H 0.7959 0.6154 0.7111 0.063 Uiso 1 1 calc R . .
C53 C 0.6117(7) 0.6069(4) 0.6957(4) 0.050(2) Uani 1 1 d . . .
H53 H 0.6046 0.6299 0.6636 0.060 Uiso 1 1 calc R . .
C54 C 0.5073(6) 0.5817(4) 0.7144(4) 0.0376(18) Uani 1 1 d . . .
H54 H 0.4292 0.5877 0.6949 0.045 Uiso 1 1 calc R . .
C55 C 0.2707(10) 0.5724(5) 0.7686(6) 0.028(4) Uiso 0.50 1 d PG A 1
C56 C 0.1771(11) 0.5411(4) 0.7195(5) 0.033(4) Uiso 0.50 1 d PG A 1
H56 H 0.1727 0.4890 0.6967 0.040 Uiso 0.50 1 calc PR A 1
C57 C 0.0899(10) 0.5860(6) 0.7037(5) 0.044(4) Uiso 0.50 1 d PG A 1
H57 H 0.0260 0.5646 0.6701 0.053 Uiso 0.50 1 calc PR A 1
C58 C 0.0963(10) 0.6621(5) 0.7370(5) 0.042(4) Uiso 0.50 1 d PG A 1
H58 H 0.0367 0.6928 0.7262 0.050 Uiso 0.50 1 calc PR A 1
C59 C 0.1899(10) 0.6934(4) 0.7861(5) 0.047(4) Uiso 0.50 1 d PG A 1
H59 H 0.1943 0.7455 0.8088 0.056 Uiso 0.50 1 calc PR A 1
C60 C 0.2771(9) 0.6485(6) 0.8019(5) 0.051(5) Uiso 0.50 1 d PG A 1
H60 H 0.3410 0.6699 0.8354 0.062 Uiso 0.50 1 calc PR A 1
C55A C 0.2525(8) 0.5639(4) 0.7528(5) 0.022(4) Uiso 0.50 1 d PG A 2
C56A C 0.1532(10) 0.5276(3) 0.7093(5) 0.034(4) Uiso 0.50 1 d PG A 2
H56A H 0.1476 0.4748 0.6920 0.041 Uiso 0.50 1 calc PR A 2
C57A C 0.0622(8) 0.5687(5) 0.6911(5) 0.037(4) Uiso 0.50 1 d PG A 2
H57A H -0.0057 0.5439 0.6614 0.045 Uiso 0.50 1 calc PR A 2
C58A C 0.0705(7) 0.6460(5) 0.7164(5) 0.025(3) Uiso 0.50 1 d PG A 2
H58A H 0.0083 0.6741 0.7040 0.029 Uiso 0.50 1 calc PR A 2
C59A C 0.1698(8) 0.6823(3) 0.7600(4) 0.018(3) Uiso 0.50 1 d PG A 2
H59A H 0.1754 0.7351 0.7773 0.022 Uiso 0.50 1 calc PR A 2
C60A C 0.2608(7) 0.6412(4) 0.7782(4) 0.019(3) Uiso 0.50 1 d PG A 2
H60A H 0.3286 0.6660 0.8079 0.023 Uiso 0.50 1 calc PR A 2
C61 C 0.2993(8) 0.3886(5) 0.9123(4) 0.021(3) Uiso 0.55 1 d PG A 1
C62 C 0.2785(8) 0.4368(4) 0.9725(4) 0.038(3) Uiso 0.55 1 d PG A 1
H62 H 0.3210 0.4841 0.9899 0.046 Uiso 0.55 1 calc PR A 1
C63 C 0.1956(8) 0.4157(5) 1.0072(3) 0.037(3) Uiso 0.55 1 d PG A 1
H63 H 0.1813 0.4486 1.0483 0.044 Uiso 0.55 1 calc PR A 1
C64 C 0.1334(8) 0.3465(5) 0.9817(4) 0.038(3) Uiso 0.55 1 d PG A 1
H64 H 0.0767 0.3321 1.0055 0.045 Uiso 0.55 1 calc PR A 1
C65 C 0.1542(9) 0.2983(4) 0.9215(4) 0.040(3) Uiso 0.55 1 d PG A 1
H65 H 0.1117 0.2510 0.9041 0.047 Uiso 0.55 1 calc PR A 1
C66 C 0.2371(9) 0.3194(4) 0.8868(3) 0.027(3) Uiso 0.55 1 d PG A 1
H66 H 0.2513 0.2865 0.8457 0.033 Uiso 0.55 1 calc PR A 1
C61A C 0.2800(10) 0.3716(6) 0.9092(5) 0.024(4) Uiso 0.45 1 d PG A 2
C62A C 0.2723(9) 0.4058(5) 0.9745(4) 0.033(4) Uiso 0.45 1 d PG A 2
H62A H 0.3232 0.4487 0.9983 0.040 Uiso 0.45 1 calc PR A 2
C63A C 0.1900(9) 0.3774(6) 1.0050(4) 0.032(4) Uiso 0.45 1 d PG A 2
H63A H 0.1847 0.4008 1.0497 0.038 Uiso 0.45 1 calc PR A 2
C64A C 0.1154(9) 0.3147(6) 0.9703(5) 0.029(4) Uiso 0.45 1 d PG A 2
H64A H 0.0591 0.2953 0.9911 0.035 Uiso 0.45 1 calc PR A 2
C65A C 0.1231(11) 0.2804(6) 0.9050(5) 0.051(5) Uiso 0.45 1 d PG A 2
H65A H 0.0722 0.2376 0.8812 0.061 Uiso 0.45 1 calc PR A 2
C66A C 0.2054(12) 0.3089(6) 0.8744(4) 0.046(5) Uiso 0.45 1 d PG A 2
H66A H 0.2107 0.2854 0.8298 0.055 Uiso 0.45 1 calc PR A 2
C67 C 0.5435(6) 0.3763(3) 0.8969(3) 0.0285(16) Uani 1 1 d . A .
C68 C 0.5450(6) 0.3366(4) 0.9383(3) 0.0322(16) Uani 1 1 d . . .
H68 H 0.4699 0.3194 0.9473 0.039 Uiso 1 1 calc R . .
C69 C 0.6530(7) 0.3212(3) 0.9673(3) 0.0330(16) Uani 1 1 d . . .
H69 H 0.6518 0.2931 0.9954 0.040 Uiso 1 1 calc R . .
C70 C 0.7626(7) 0.3465(4) 0.9556(3) 0.0356(17) Uani 1 1 d . . .
H70 H 0.8366 0.3380 0.9774 0.043 Uiso 1 1 calc R . .
C71 C 0.7654(7) 0.3835(4) 0.9132(4) 0.045(2) Uani 1 1 d . . .
H71 H 0.8414 0.3993 0.9041 0.054 Uiso 1 1 calc R . .
C72 C 0.6555(7) 0.3984(4) 0.8826(4) 0.046(2) Uani 1 1 d . . .
H72 H 0.6573 0.4234 0.8521 0.055 Uiso 1 1 calc R . .
C73 C 0.8356(12) 0.9210(7) 0.9775(6) 0.117(4) Uani 1 1 d U . .
H73A H 0.8268 0.9405 0.9418 0.175 Uiso 1 1 calc R . .
H73B H 0.8632 0.9614 1.0175 0.175 Uiso 1 1 calc R . .
H73C H 0.7567 0.8995 0.9813 0.175 Uiso 1 1 calc R . .
C74 C 0.9256(6) 0.8632(3) 0.9653(3) 0.071(2) Uani 1 1 d GU . .
C75 C 0.8957(5) 0.7955(4) 0.9166(3) 0.066(2) Uani 1 1 d GU . .
H75 H 0.8161 0.7858 0.8940 0.079 Uiso 1 1 calc R . .
C76 C 0.9825(7) 0.7420(3) 0.9011(3) 0.074(3) Uani 1 1 d GU . .
H76 H 0.9621 0.6957 0.8678 0.088 Uiso 1 1 calc R . .
C77 C 1.0990(6) 0.7562(4) 0.9342(3) 0.091(3) Uani 1 1 d GU . .
H77 H 1.1583 0.7196 0.9236 0.109 Uiso 1 1 calc R . .
C78 C 1.1288(5) 0.8239(5) 0.9829(3) 0.102(4) Uani 1 1 d GU . .
H78 H 1.2085 0.8336 1.0055 0.122 Uiso 1 1 calc R . .
C79 C 1.0421(7) 0.8775(3) 0.9984(3) 0.095(3) Uani 1 1 d GU . .
H79 H 1.0625 0.9238 1.0317 0.114 Uiso 1 1 calc R . .
C81 C 0.4575(12) 0.8655(5) 0.9089(5) 0.071(5) Uiso 0.60 1 d PGDU B 1
C82 C 0.5001(11) 0.8139(6) 0.8557(4) 0.057(4) Uiso 0.60 1 d PGDU B 1
H82 H 0.4859 0.8196 0.8147 0.068 Uiso 0.60 1 calc PR B 1
C83 C 0.5632(10) 0.7538(5) 0.8625(4) 0.043(4) Uiso 0.60 1 d PGU B 1
H83 H 0.5923 0.7186 0.8261 0.052 Uiso 0.60 1 calc PR B 1
C84 C 0.5839(10) 0.7454(5) 0.9224(5) 0.056(4) Uiso 0.60 1 d PGU B 1
H84 H 0.6271 0.7043 0.9270 0.067 Uiso 0.60 1 calc PR B 1
C85 C 0.5414(11) 0.7970(6) 0.9756(4) 0.067(4) Uiso 0.60 1 d PGU B 1
H85 H 0.5555 0.7912 1.0166 0.080 Uiso 0.60 1 calc PR B 1
C86 C 0.4782(12) 0.8570(6) 0.9688(4) 0.071(6) Uiso 0.60 1 d PGDU B 1
H86 H 0.4492 0.8923 1.0052 0.085 Uiso 0.60 1 calc PR B 1
C87 C 0.3972(17) 0.9305(8) 0.9026(8) 0.099(6) Uiso 0.60 1 d PDU B 1
H87A H 0.3143 0.9304 0.9149 0.149 Uiso 0.60 1 calc PR B 1
H87B H 0.3934 0.9292 0.8580 0.149 Uiso 0.60 1 calc PR B 1
H87C H 0.4433 0.9758 0.9309 0.149 Uiso 0.60 1 calc PR B 1
C81A C 0.4446(18) 0.8752(8) 0.9269(6) 0.064(7) Uiso 0.40 1 d PGDU C 2
C82A C 0.4666(17) 0.8500(9) 0.8628(6) 0.069(7) Uiso 0.40 1 d PGDU C 2
H82A H 0.4379 0.8764 0.8352 0.082 Uiso 0.40 1 calc PR C 2
C83A C 0.5306(17) 0.7860(9) 0.8392(6) 0.060(6) Uiso 0.40 1 d PGU C 2
H83A H 0.5457 0.7688 0.7954 0.072 Uiso 0.40 1 calc PR C 2
C84A C 0.5727(16) 0.7473(8) 0.8796(9) 0.068(8) Uiso 0.40 1 d PGU C 2
H84A H 0.6164 0.7035 0.8634 0.082 Uiso 0.40 1 calc PR C 2
C85A C 0.5507(16) 0.7725(9) 0.9437(8) 0.066(6) Uiso 0.40 1 d PGU C 2
H85A H 0.5794 0.7460 0.9713 0.079 Uiso 0.40 1 calc PR C 2
C86A C 0.4867(17) 0.8364(10) 0.9673(5) 0.054(7) Uiso 0.40 1 d PGDU C 2
H86A H 0.4716 0.8537 1.0111 0.065 Uiso 0.40 1 calc PR C 2
C87A C 0.369(2) 0.9390(11) 0.9501(11) 0.084(8) Uiso 0.40 1 d PDU C 2
H87D H 0.3763 0.9716 0.9244 0.126 Uiso 0.40 1 calc PR C 2
H87E H 0.3974 0.9668 0.9953 0.126 Uiso 0.40 1 calc PR C 2
H87F H 0.2840 0.9215 0.9463 0.126 Uiso 0.40 1 calc PR C 2
C91 C 0.2504(12) 0.5868(7) 0.4552(7) 0.034(2) Uiso 0.30 1 d PGD D 1
C92 C 0.2581(12) 0.5120(7) 0.4489(6) 0.034(2) Uiso 0.30 1 d PG D 1
H92 H 0.1980 0.4764 0.4214 0.041 Uiso 0.30 1 calc PR D 1
C93 C 0.3536(13) 0.4894(5) 0.4828(7) 0.034(2) Uiso 0.30 1 d PG D 1
H93 H 0.3589 0.4383 0.4786 0.041 Uiso 0.30 1 calc PR D 1
C94 C 0.4415(11) 0.5415(7) 0.5231(7) 0.034(2) Uiso 0.30 1 d PG D 1
H94 H 0.5068 0.5260 0.5462 0.041 Uiso 0.30 1 calc PR D 1
C95 C 0.4338(12) 0.6163(7) 0.5293(7) 0.034(2) Uiso 0.30 1 d PG D 1
H95 H 0.4938 0.6519 0.5568 0.041 Uiso 0.30 1 calc PR D 1
C96 C 0.3382(14) 0.6389(6) 0.4954(7) 0.034(2) Uiso 0.30 1 d PG D 1
H96 H 0.3330 0.6900 0.4997 0.041 Uiso 0.30 1 calc PR D 1
C97 C 0.1592(18) 0.6108(11) 0.4172(10) 0.034(2) Uiso 0.30 1 d PD D 1
H97A H 0.1692 0.5870 0.3716 0.051 Uiso 0.30 1 calc PR D 1
H97B H 0.1677 0.6650 0.4285 0.051 Uiso 0.30 1 calc PR D 1
H97C H 0.0782 0.5968 0.4253 0.051 Uiso 0.30 1 calc PR D 1
C91A C 0.187(3) 0.5398(15) 0.5049(15) 0.075(5) Uiso 0.20 1 d PGD E 2
C92A C 0.279(3) 0.5678(17) 0.5555(13) 0.075(5) Uiso 0.20 1 d PG E 2
H92A H 0.2839 0.5498 0.5907 0.089 Uiso 0.20 1 calc PR E 2
C93A C 0.363(3) 0.6220(17) 0.5546(13) 0.075(5) Uiso 0.20 1 d PG E 2
H93A H 0.4263 0.6411 0.5891 0.089 Uiso 0.20 1 calc PR E 2
C94A C 0.356(3) 0.6483(16) 0.5030(16) 0.075(5) Uiso 0.20 1 d PG E 2
H94A H 0.4138 0.6854 0.5024 0.089 Uiso 0.20 1 calc PR E 2
C95A C 0.264(3) 0.6204(18) 0.4524(14) 0.075(5) Uiso 0.20 1 d PG E 2
H95A H 0.2589 0.6383 0.4172 0.089 Uiso 0.20 1 calc PR E 2
C96A C 0.179(3) 0.5661(17) 0.4534(13) 0.075(5) Uiso 0.20 1 d PG E 2
H96A H 0.1165 0.5470 0.4188 0.089 Uiso 0.20 1 calc PR E 2
C97A C 0.103(4) 0.483(2) 0.509(2) 0.075(5) Uiso 0.20 1 d PD E 2
H97D H 0.1189 0.4767 0.5508 0.112 Uiso 0.20 1 calc PR E 2
H97E H 0.1144 0.4356 0.4749 0.112 Uiso 0.20 1 calc PR E 2
H97F H 0.0189 0.4975 0.5029 0.112 Uiso 0.20 1 calc PR E 2
P1 P 0.96885(16) 1.00554(9) 0.72609(8) 0.0254(4) Uani 1 1 d . . .
P2 P 0.95797(16) 0.91478(9) 0.58481(8) 0.0253(4) Uani 1 1 d . . .
P3 P 0.40154(17) 0.40972(9) 0.86520(8) 0.0296(4) Uani 1 1 d D . .
P4 P 0.37873(16) 0.51153(9) 0.78505(8) 0.0282(4) Uani 1 1 d D . .
Fe1 Fe 0.93544(8) 0.88644(5) 0.67177(4) 0.0214(2) Uani 1 1 d . . .
Fe2 Fe 0.34496(8) 0.39130(4) 0.76270(4) 0.0207(2) Uani 1 1 d . A .
Ga1 Ga 0.72961(7) 0.90874(4) 0.65738(3) 0.02951(19) Uani 1 1 d . . .
Ga2 Ga 0.14962(6) 0.41243(4) 0.79269(3) 0.02984(19) Uani 1 1 d . . .
I1 I 0.53139(5) 0.82663(4) 0.64961(4) 0.0745(2) Uani 1 1 d . . .
I2 I 0.60953(4) 1.02235(3) 0.64480(2) 0.04421(15) Uani 1 1 d . . .
I3 I -0.05213(19) 0.32392(9) 0.75864(11) 0.0514(4) Uani 0.70 1 d P A 1
I3A I -0.0649(4) 0.3528(2) 0.7470(3) 0.0840(16) Uani 0.30 1 d P A 2
I4 I 0.05231(4) 0.52384(3) 0.87624(2) 0.04326(15) Uani 1 1 d . A .

loop_
_atom_site_aniso_label
_atom_site_aniso_U_11
_atom_site_aniso_U_22
_atom_site_aniso_U_33
_atom_site_aniso_U_23
_atom_site_aniso_U_13
_atom_site_aniso_U_12
C1 0.039(4) 0.030(4) 0.043(4) 0.019(3) 0.022(4) 0.022(3)
C2 0.020(4) 0.028(4) 0.050(4) 0.028(3) 0.005(3) 0.005(3)
C3 0.026(4) 0.030(4) 0.035(4) 0.021(3) 0.001(3) 0.006(3)
C4 0.023(4) 0.034(4) 0.026(4) 0.017(3) 0.003(3) 0.003(3)
C5 0.034(4) 0.020(3) 0.040(4) 0.009(3) 0.002(3) -0.005(3)
C6 0.032(4) 0.048(5) 0.086(6) 0.045(4) 0.011(4) 0.015(4)
C7 0.100(8) 0.034(4) 0.059(5) 0.022(4) 0.048(5) 0.024(5)
C8 0.071(6) 0.025(4) 0.044(5) 0.017(3) -0.003(4) -0.004(4)
C9 0.032(4) 0.044(4) 0.048(4) 0.029(4) 0.013(3) 0.008(3)
C10 0.042(5) 0.044(4) 0.046(5) 0.025(4) -0.013(4) 0.001(4)
C11 0.042(4) 0.022(3) 0.034(4) 0.007(3) -0.003(3) -0.006(3)
C12 0.036(4) 0.025(3) 0.030(4) 0.009(3) 0.012(3) 0.006(3)
C13 0.025(4) 0.021(3) 0.027(4) 0.010(3) 0.003(3) -0.004(3)
C14 0.039(4) 0.031(4) 0.024(3) 0.011(3) 0.007(3) 0.002(3)
C15 0.023(4) 0.053(5) 0.042(4) 0.022(4) 0.002(3) -0.003(3)
C16 0.039(5) 0.036(4) 0.041(4) 0.006(3) 0.012(4) 0.004(3)
C17 0.032(4) 0.040(4) 0.026(4) 0.004(3) 0.010(3) 0.001(3)
C18 0.022(4) 0.033(4) 0.030(4) 0.012(3) 0.004(3) 0.001(3)
C19 0.031(4) 0.037(4) 0.021(3) 0.014(3) 0.006(3) 0.013(3)
C20 0.031(4) 0.032(4) 0.035(4) 0.013(3) 0.003(3) 0.003(3)
C21 0.025(4) 0.024(3) 0.032(4) 0.006(3) 0.007(3) 0.004(3)
C22 0.021(4) 0.044(4) 0.043(4) 0.012(3) 0.001(3) 0.006(3)
C23 0.033(4) 0.052(5) 0.047(5) 0.035(4) 0.002(4) 0.008(4)
C24 0.027(4) 0.042(4) 0.038(4) 0.024(3) 0.001(3) -0.005(3)
C25 0.020(4) 0.034(4) 0.029(4) 0.000(3) -0.003(3) 0.012(3)
C26 0.042(5) 0.032(4) 0.047(5) -0.004(3) 0.005(4) 0.002(4)
C27 0.055(6) 0.054(5) 0.039(5) -0.008(4) 0.003(4) 0.023(5)
C28 0.041(5) 0.059(5) 0.048(5) -0.005(4) 0.017(4) 0.022(4)
C29 0.040(5) 0.052(5) 0.036(4) -0.003(4) 0.010(4) -0.002(4)
C30 0.025(4) 0.040(4) 0.032(4) 0.008(3) 0.002(3) 0.002(3)
C31 0.028(4) 0.030(4) 0.044(4) 0.022(3) 0.001(3) 0.001(3)
C32 0.027(4) 0.050(5) 0.039(4) 0.004(4) 0.004(3) -0.003(4)
C33 0.049(6) 0.072(6) 0.038(5) 0.007(4) -0.010(4) -0.007(5)
C34 0.022(4) 0.074(6) 0.069(6) 0.026(5) -0.011(4) -0.010(4)
C35 0.032(5) 0.050(5) 0.067(6) 0.027(4) 0.004(4) -0.002(4)
C36 0.046(5) 0.036(4) 0.032(4) 0.009(3) 0.001(4) -0.010(4)
C37 0.042(4) 0.019(3) 0.027(4) 0.001(3) 0.009(3) 0.017(3)
C38 0.024(4) 0.035(4) 0.042(4) -0.004(3) 0.009(3) -0.005(3)
C39 0.030(4) 0.027(3) 0.027(4) 0.006(3) 0.011(3) 0.005(3)
C40 0.021(3) 0.029(3) 0.017(3) -0.001(3) 0.005(3) 0.004(3)
C41 0.039(4) 0.024(3) 0.024(3) 0.002(3) 0.009(3) 0.002(3)
C42 0.064(6) 0.032(4) 0.040(4) -0.002(3) 0.020(4) -0.012(4)
C43 0.096(8) 0.036(4) 0.045(5) 0.000(4) -0.008(5) 0.033(5)
C44 0.032(5) 0.068(6) 0.086(7) -0.022(5) 0.026(5) 0.004(4)
C45 0.109(8) 0.036(4) 0.038(5) 0.009(4) 0.034(5) -0.006(5)
C46 0.040(5) 0.053(5) 0.028(4) -0.005(3) -0.002(3) 0.007(4)
C49 0.031(4) 0.024(3) 0.033(4) 0.009(3) 0.011(3) 0.003(3)
C50 0.038(5) 0.045(4) 0.073(6) 0.039(4) -0.004(4) -0.005(4)
C51 0.026(4) 0.047(5) 0.106(7) 0.043(5) -0.008(5) -0.009(4)
C52 0.028(5) 0.052(5) 0.088(7) 0.034(5) 0.023(4) -0.004(4)
C53 0.042(5) 0.058(5) 0.060(5) 0.033(4) 0.015(4) -0.005(4)
C54 0.023(4) 0.039(4) 0.054(5) 0.019(4) 0.008(3) 0.000(3)
C67 0.029(4) 0.022(3) 0.028(4) 0.004(3) -0.008(3) -0.001(3)
C68 0.032(4) 0.039(4) 0.027(4) 0.011(3) 0.007(3) 0.009(3)
C69 0.040(5) 0.027(4) 0.034(4) 0.013(3) 0.007(3) 0.018(3)
C70 0.037(5) 0.034(4) 0.034(4) 0.009(3) 0.003(3) 0.014(3)
C71 0.026(4) 0.053(5) 0.057(5) 0.021(4) -0.005(4) -0.007(4)
C72 0.048(5) 0.045(4) 0.049(5) 0.025(4) -0.001(4) -0.009(4)
C73 0.135(10) 0.134(9) 0.126(10) 0.085(8) 0.070(9) 0.034(8)
C74 0.073(6) 0.084(6) 0.077(7) 0.052(5) 0.020(5) -0.003(5)
C75 0.057(6) 0.095(6) 0.070(6) 0.065(5) -0.010(5) -0.023(4)
C76 0.101(8) 0.081(6) 0.053(6) 0.045(5) -0.002(5) -0.011(5)
C77 0.080(7) 0.133(8) 0.093(8) 0.082(6) 0.009(6) 0.021(7)
C78 0.052(6) 0.186(11) 0.074(8) 0.060(7) -0.014(6) -0.027(6)
C79 0.092(7) 0.112(8) 0.077(7) 0.031(6) -0.008(6) -0.040(6)
P1 0.0239(9) 0.0231(9) 0.0281(9) 0.0079(7) 0.0006(7) 0.0025(7)
P2 0.0243(9) 0.0264(9) 0.0278(9) 0.0115(7) 0.0056(7) 0.0041(7)
P3 0.0379(11) 0.0248(9) 0.0246(9) 0.0069(7) -0.0001(8) 0.0112(8)
P4 0.0270(10) 0.0246(9) 0.0369(10) 0.0128(8) 0.0118(8) 0.0047(8)
Fe1 0.0184(5) 0.0219(5) 0.0265(5) 0.0105(4) 0.0056(4) 0.0036(4)
Fe2 0.0188(5) 0.0198(4) 0.0233(5) 0.0063(4) 0.0049(4) 0.0034(4)
Ga1 0.0200(4) 0.0399(4) 0.0319(4) 0.0155(3) 0.0054(3) 0.0055(3)
Ga2 0.0194(4) 0.0395(4) 0.0271(4) 0.0056(3) 0.0056(3) 0.0012(3)
I1 0.0234(3) 0.1114(5) 0.1190(6) 0.0822(5) -0.0023(3) -0.0100(3)
I2 0.0338(3) 0.0494(3) 0.0476(3) 0.0140(2) 0.0016(2) 0.0206(2)
I3 0.0289(7) 0.0561(9) 0.0531(6) -0.0056(6) 0.0150(5) -0.0121(6)
I3A 0.0191(13) 0.097(3) 0.079(3) -0.045(2) 0.0065(16) -0.009(2)
I4 0.0300(3) 0.0467(3) 0.0491(3) 0.0072(2) 0.0155(2) 0.0140(2)

loop_
_atom_type_symbol
_atom_type_description
_atom_type_scat_dispersion_real
_atom_type_scat_dispersion_imag
_atom_type_scat_source
C C 0.0033 0.0016 'International Tables Vol C Tables 4.2.6.8 and 6.1.1.4'
H H 0.0000 0.0000 'International Tables Vol C Tables 4.2.6.8 and 6.1.1.4'
P P 0.1023 0.0942 'International Tables Vol C Tables 4.2.6.8 and 6.1.1.4'
Fe Fe 0.3463 0.8444 'International Tables Vol C Tables 4.2.6.8 and 6.1.1.4'
Ga Ga 0.2307 1.6083 'International Tables Vol C Tables 4.2.6.8 and 6.1.1.4'
I I -0.4742 1.8119 'International Tables Vol C Tables 4.2.6.8 and 6.1.1.4'

loop_
_geom_angle_atom_site_label_1
_geom_angle_atom_site_label_2
_geom_angle_atom_site_label_3
_geom_angle
C2 C1 C5 107.9(6)
C2 C1 C7 127.4(7)
C5 C1 C7 123.6(7)
C2 C1 Fe1 70.4(4)
C5 C1 Fe1 70.2(4)
C7 C1 Fe1 134.3(5)
C1 C2 C3 108.1(6)
C1 C2 C6 124.3(7)
C3 C2 C6 126.1(6)
C1 C2 Fe1 70.7(4)
C3 C2 Fe1 70.5(4)
C6 C2 Fe1 135.6(4)
C4 C3 C2 108.2(5)
C4 C3 C10 125.8(6)
C2 C3 C10 125.1(6)
C4 C3 Fe1 71.0(3)
C2 C3 Fe1 70.2(4)
C10 C3 Fe1 132.6(5)
C3 C4 C5 107.5(6)
C3 C4 C9 124.7(6)
C5 C4 C9 126.3(6)
C3 C4 Fe1 70.1(3)
C5 C4 Fe1 69.7(3)
C9 C4 Fe1 136.2(5)
C1 C5 C4 108.3(5)
C1 C5 C8 124.8(6)
C4 C5 C8 125.4(6)
C1 C5 Fe1 70.7(3)
C4 C5 Fe1 71.2(3)
C8 C5 Fe1 134.9(5)
C2 C6 H6A 109.5
C2 C6 H6B 109.5
H6A C6 H6B 109.5
C2 C6 H6C 109.5
H6A C6 H6C 109.5
H6B C6 H6C 109.5
C1 C7 H7A 109.5
C1 C7 H7B 109.5
H7A C7 H7B 109.5
C1 C7 H7C 109.5
H7A C7 H7C 109.5
H7B C7 H7C 109.5
C5 C8 H8A 109.5
C5 C8 H8B 109.5
H8A C8 H8B 109.5
C5 C8 H8C 109.5
H8A C8 H8C 109.5
H8B C8 H8C 109.5
C4 C9 H9A 109.5
C4 C9 H9B 109.5
H9A C9 H9B 109.5
C4 C9 H9C 109.5
H9A C9 H9C 109.5
H9B C9 H9C 109.5
C3 C10 H10A 109.5
C3 C10 H10B 109.5
H10A C10 H10B 109.5
C3 C10 H10C 109.5
H10A C10 H10C 109.5
H10B C10 H10C 109.5
C12 C11 P1 109.9(5)
C12 C11 H11A 109.7
P1 C11 H11A 109.7
C12 C11 H11B 109.7
P1 C11 H11B 109.7
H11A C11 H11B 108.2
C11 C12 P2 111.8(4)
C11 C12 H12A 109.3
P2 C12 H12A 109.3
C11 C12 H12B 109.3
P2 C12 H12B 109.3
H12A C12 H12B 107.9
C18 C13 C14 117.7(6)
C18 C13 P2 123.5(5)
C14 C13 P2 118.7(5)
C15 C14 C13 120.8(6)
C15 C14 H14 119.6
C13 C14 H14 119.6
C16 C15 C14 119.1(7)
C16 C15 H15 120.4
C14 C15 H15 120.4
C17 C16 C15 120.6(7)
C17 C16 H16 119.7
C15 C16 H16 119.7
C16 C17 C18 120.7(6)
C16 C17 H17 119.6
C18 C17 H17 119.6
C13 C18 C17 121.1(6)
C13 C18 H18 119.5
C17 C18 H18 119.5
C20 C19 C24 117.9(6)
C20 C19 P2 118.6(5)
C24 C19 P2 123.5(5)
C19 C20 C21 121.9(6)
C19 C20 H20 119.0
C21 C20 H20 119.0
C22 C21 C20 119.8(6)
C22 C21 H21 120.1
C20 C21 H21 120.1
C23 C22 C21 118.7(6)
C23 C22 H22 120.7
C21 C22 H22 120.7
C22 C23 C24 122.0(7)
C22 C23 H23 119.0
C24 C23 H23 119.0
C23 C24 C19 119.7(6)
C23 C24 H24 120.2
C19 C24 H24 120.2
C30 C25 C26 119.0(7)
C30 C25 P1 121.1(5)
C26 C25 P1 119.9(6)
C27 C26 C25 119.1(8)
C27 C26 H26 120.5
C25 C26 H26 120.5
C26 C27 C28 121.3(8)
C26 C27 H27 119.4
C28 C27 H27 119.4
C29 C28 C27 118.9(8)
C29 C28 H28 120.6
C27 C28 H28 120.6
C28 C29 C30 122.4(8)
C28 C29 H29 118.8
C30 C29 H29 118.8
C25 C30 C29 119.4(7)
C25 C30 H30 120.3
C29 C30 H30 120.3
C32 C31 C36 117.8(6)
C32 C31 P1 122.5(6)
C36 C31 P1 119.8(5)
C33 C32 C31 120.1(7)
C33 C32 H32 120.0
C31 C32 H32 120.0
C34 C33 C32 122.0(8)
C34 C33 H33 119.0
C32 C33 H33 119.0
C33 C34 C35 119.3(7)
C33 C34 H34 120.3
C35 C34 H34 120.3
C36 C35 C34 118.8(8)
C36 C35 H35 120.6
C34 C35 H35 120.6
C35 C36 C31 122.1(7)
C35 C36 H36 119.0
C31 C36 H36 119.0
C41 C37 C38 109.2(6)
C41 C37 C43 124.3(7)
C38 C37 C43 125.7(7)
C41 C37 Fe2 71.3(4)
C38 C37 Fe2 70.9(4)
C43 C37 Fe2 132.2(5)
C37 C38 C39 107.6(6)
C37 C38 C44 126.8(8)
C39 C38 C44 124.7(7)
C37 C38 Fe2 70.4(4)
C39 C38 Fe2 70.1(4)
C44 C38 Fe2 133.3(5)
C38 C39 C40 108.4(6)
C38 C39 C45 127.6(7)
C40 C39 C45 123.1(7)
C38 C39 Fe2 70.9(4)
C40 C39 Fe2 70.3(3)
C45 C39 Fe2 133.2(5)
C39 C40 C41 107.3(6)
C39 C40 C46 125.4(6)
C41 C40 C46 125.6(6)
C39 C40 Fe2 70.5(3)
C41 C40 Fe2 71.1(3)
C46 C40 Fe2 135.2(5)
C37 C41 C40 107.5(6)
C37 C41 C42 125.3(7)
C40 C41 C42 125.7(6)
C37 C41 Fe2 70.1(3)
C40 C41 Fe2 69.5(3)
C42 C41 Fe2 136.7(5)
C41 C42 H42A 109.5
C41 C42 H42B 109.5
H42A C42 H42B 109.5
C41 C42 H42C 109.5
H42A C42 H42C 109.5
H42B C42 H42C 109.5
C37 C43 H43A 109.5
C37 C43 H43B 109.5
H43A C43 H43B 109.5
C37 C43 H43C 109.5
H43A C43 H43C 109.5
H43B C43 H43C 109.5
C38 C44 H44A 109.5
C38 C44 H44B 109.5
H44A C44 H44B 109.5
C38 C44 H44C 109.5
H44A C44 H44C 109.5
H44B C44 H44C 109.5
C39 C45 H45A 109.5
C39 C45 H45B 109.5
H45A C45 H45B 109.5
C39 C45 H45C 109.5
H45A C45 H45C 109.5
H45B C45 H45C 109.5
C40 C46 H46A 109.5
C40 C46 H46B 109.5
H46A C46 H46B 109.5
C40 C46 H46C 109.5
H46A C46 H46C 109.5
H46B C46 H46C 109.5
C48 C47 P4 104.7(7)
C48 C47 H47A 110.8
P4 C47 H47A 110.8
C48 C47 H47B 110.8
P4 C47 H47B 110.8
H47A C47 H47B 108.9
C47 C48 P3 113.8(7)
C47 C48 H48A 108.8
P3 C48 H48A 108.8
C47 C48 H48B 108.8
P3 C48 H48B 108.8
H48A C48 H48B 107.7
C48A C47A P4 118.8(9)
C48A C47A H47C 107.6
P4 C47A H47C 107.6
C48A C47A H47D 107.6
P4 C47A H47D 107.6
H47C C47A H47D 107.0
C47A C48A P3 105.3(10)
C47A C48A H48C 110.7
P3 C48A H48C 110.7
C47A C48A H48D 110.7
P3 C48A H48D 110.7
H48C C48A H48D 108.8
C54 C49 C50 117.5(6)
C54 C49 P4 122.2(5)
C50 C49 P4 120.4(5)
C51 C50 C49 121.9(7)
C51 C50 H50 119.1
C49 C50 H50 119.1
C52 C51 C50 120.3(8)
C52 C51 H51 119.8
C50 C51 H51 119.8
C51 C52 C53 119.7(7)
C51 C52 H52 120.1
C53 C52 H52 120.1
C52 C53 C54 119.7(7)
C52 C53 H53 120.1
C54 C53 H53 120.1
C49 C54 C53 120.9(7)
C49 C54 H54 119.5
C53 C54 H54 119.5
C56 C55 C60 120.0
C56 C55 P4 117.1(6)
C60 C55 P4 122.9(6)
C55 C56 C57 120.0
C55 C56 H56 120.0
C57 C56 H56 120.0
C58 C57 C56 120.0
C58 C57 H57 120.0
C56 C57 H57 120.0
C57 C58 C59 120.0
C57 C58 H58 120.0
C59 C58 H58 120.0
C60 C59 C58 120.0
C60 C59 H59 120.0
C58 C59 H59 120.0
C59 C60 C55 120.0
C59 C60 H60 120.0
C55 C60 H60 120.0
C56A C55A C60A 120.0
C56A C55A P4 123.0(5)
C60A C55A P4 116.9(5)
C57A C56A C55A 120.0
C57A C56A H56A 120.0
C55A C56A H56A 120.0
C56A C57A C58A 120.0
C56A C57A H57A 120.0
C58A C57A H57A 120.0
C59A C58A C57A 120.0
C59A C58A H58A 120.0
C57A C58A H58A 120.0
C60A C59A C58A 120.0
C60A C59A H59A 120.0
C58A C59A H59A 120.0
C59A C60A C55A 120.0
C59A C60A H60A 120.0
C55A C60A H60A 120.0
C62 C61 C66 120.0
C62 C61 P3 123.5(5)
C66 C61 P3 116.5(5)
C61 C62 C63 120.0
C61 C62 H62 120.0
C63 C62 H62 120.0
C62 C63 C64 120.0
C62 C63 H63 120.0
C64 C63 H63 120.0
C65 C64 C63 120.0
C65 C64 H64 120.0
C63 C64 H64 120.0
C64 C65 C66 120.0
C64 C65 H65 120.0
C66 C65 H65 120.0
C65 C66 C61 120.0
C65 C66 H66 120.0
C61 C66 H66 120.0
C62A C61A C66A 120.0
C62A C61A P3 120.5(5)
C66A C61A P3 119.5(5)
C61A C62A C63A 120.0
C61A C62A H62A 120.0
C63A C62A H62A 120.0
C64A C63A C62A 120.0
C64A C63A H63A 120.0
C62A C63A H63A 120.0
C65A C64A C63A 120.0
C65A C64A H64A 120.0
C63A C64A H64A 120.0
C64A C65A C66A 120.0
C64A C65A H65A 120.0
C66A C65A H65A 120.0
C65A C66A C61A 120.0
C65A C66A H66A 120.0
C61A C66A H66A 120.0
C68 C67 C72 118.0(6)
C68 C67 P3 123.3(5)
C72 C67 P3 118.4(5)
C67 C68 C69 121.5(7)
C67 C68 H68 119.3
C69 C68 H68 119.3
C70 C69 C68 120.2(7)
C70 C69 H69 119.9
C68 C69 H69 119.9
C71 C70 C69 120.3(7)
C71 C70 H70 119.9
C69 C70 H70 119.9
C70 C71 C72 119.9(7)
C70 C71 H71 120.1
C72 C71 H71 120.1
C67 C72 C71 120.1(7)
C67 C72 H72 120.0
C71 C72 H72 120.0
C74 C73 H73A 109.5
C74 C73 H73B 109.5
H73A C73 H73B 109.5
C74 C73 H73C 109.5
H73A C73 H73C 109.5
H73B C73 H73C 109.5
C75 C74 C79 120.0
C75 C74 C73 119.0(8)
C79 C74 C73 120.9(8)
C76 C75 C74 120.0
C76 C75 H75 120.0
C74 C75 H75 120.0
C75 C76 C77 120.0
C75 C76 H76 120.0
C77 C76 H76 120.0
C76 C77 C78 120.0
C76 C77 H77 120.0
C78 C77 H77 120.0
C79 C78 C77 120.0
C79 C78 H78 120.0
C77 C78 H78 120.0
C78 C79 C74 120.0
C78 C79 H79 120.0
C74 C79 H79 120.0
C82 C81 C86 120.0
C82 C81 C87 120.1(4)
C86 C81 C87 119.8(4)
C81 C82 C83 120.0
C81 C82 H82 120.0
C83 C82 H82 120.0
C84 C83 C82 120.0
C84 C83 H83 120.0
C82 C83 H83 120.0
C83 C84 C85 120.0
C83 C84 H84 120.0
C85 C84 H84 120.0
C86 C85 C84 120.0
C86 C85 H85 120.0
C84 C85 H85 120.0
C85 C86 C81 120.0
C85 C86 H86 120.0
C81 C86 H86 120.0
C82A C81A C86A 120.0
C82A C81A C87A 119.6(4)
C86A C81A C87A 120.2(4)
C81A C82A C83A 120.0
C81A C82A H82A 120.0
C83A C82A H82A 120.0
C84A C83A C82A 120.0
C84A C83A H83A 120.0
C82A C83A H83A 120.0
C83A C84A C85A 120.0
C83A C84A H84A 120.0
C85A C84A H84A 120.0
C84A C85A C86A 120.0
C84A C85A H85A 120.0
C86A C85A H85A 120.0
C85A C86A C81A 120.0
C85A C86A H86A 120.0
C81A C86A H86A 120.0
C81A C87A H87D 109.5
C81A C87A H87E 109.5
H87D C87A H87E 109.5
C81A C87A H87F 109.5
H87D C87A H87F 109.5
H87E C87A H87F 109.5
C92 C91 C96 120.0
C92 C91 C97 121.2(12)
C96 C91 C97 118.6(12)
C93 C92 C91 120.0
C93 C92 H92 120.0
C91 C92 H92 120.0
C92 C93 C94 120.0
C92 C93 H93 120.0
C94 C93 H93 120.0
C95 C94 C93 120.0
C95 C94 H94 120.0
C93 C94 H94 120.0
C94 C95 C96 120.0
C94 C95 H95 120.0
C96 C95 H95 120.0
C95 C96 C91 120.0
C95 C96 H96 120.0
C91 C96 H96 120.0
C92A C91A C96A 120.0
C92A C91A C97A 117(3)
C96A C91A C97A 123(3)
C91A C92A C93A 120.0
C91A C92A H92A 120.0
C93A C92A H92A 120.0
C94A C93A C92A 120.0
C94A C93A H93A 120.0
C92A C93A H93A 120.0
C95A C94A C93A 120.0
C95A C94A H94A 120.0
C93A C94A H94A 120.0
C94A C95A C96A 120.0
C94A C95A H95A 120.0
C96A C95A H95A 120.0
C95A C96A C91A 120.0
C95A C96A H96A 120.0
C91A C96A H96A 120.0
C91A C97A H97D 109.5
C91A C97A H97E 109.5
H97D C97A H97E 109.5
C91A C97A H97F 109.5
H97D C97A H97F 109.5
H97E C97A H97F 109.5
C25 P1 C31 101.2(3)
C25 P1 C11 100.7(3)
C31 P1 C11 101.5(3)
C25 P1 Fe1 119.7(2)
C31 P1 Fe1 120.8(2)
C11 P1 Fe1 109.7(2)
C13 P2 C19 100.5(3)
C13 P2 C12 98.6(3)
C19 P2 C12 106.6(3)
C13 P2 Fe1 124.4(2)
C19 P2 Fe1 115.5(2)
C12 P2 Fe1 109.1(2)
C61 P3 C67 99.7(4)
C61 P3 C48A 87.5(6)
C67 P3 C48A 105.4(6)
C61 P3 C48 107.0(5)
C67 P3 C48 94.9(4)
C67 P3 C61A 99.7(4)
C48A P3 C61A 95.4(6)
C48 P3 C61A 115.1(5)
C61 P3 Fe2 120.0(3)
C67 P3 Fe2 125.0(2)
C48A P3 Fe2 112.4(4)
C48 P3 Fe2 106.7(3)
C61A P3 Fe2 114.5(3)
C55 P4 C49 98.9(5)
C55 P4 C47 90.8(6)
C49 P4 C47 105.9(5)
C55 P4 C47A 103.9(8)
C49 P4 C47A 96.2(6)
C49 P4 C55A 100.2(4)
C47 P4 C55A 100.0(5)
C47A P4 C55A 113.6(8)
C55 P4 Fe2 124.9(4)
C49 P4 Fe2 120.8(2)
C47 P4 Fe2 110.4(3)
C47A P4 Fe2 107.4(5)
C55A P4 Fe2 117.0(3)
C5 Fe1 C2 65.4(2)
C5 Fe1 C1 39.1(3)
C2 Fe1 C1 38.9(3)
C5 Fe1 C3 65.4(2)
C2 Fe1 C3 39.2(2)
C1 Fe1 C3 65.5(3)
C5 Fe1 C4 39.1(2)
C2 Fe1 C4 65.4(2)
C1 Fe1 C4 65.5(3)
C3 Fe1 C4 38.8(2)
C5 Fe1 P1 157.59(19)
C2 Fe1 P1 106.07(18)
C1 Fe1 P1 142.8(2)
C3 Fe1 P1 94.62(18)
C4 Fe1 P1 118.66(18)
C5 Fe1 P2 115.47(19)
C2 Fe1 P2 111.90(19)
C1 Fe1 P2 95.98(19)
C3 Fe1 P2 150.2(2)
C4 Fe1 P2 154.36(17)
P1 Fe1 P2 86.88(7)
C5 Fe1 Ga1 94.06(19)
C2 Fe1 Ga1 155.87(17)
C1 Fe1 Ga1 129.0(2)
C3 Fe1 Ga1 121.99(19)
C4 Fe1 Ga1 90.71(18)
P1 Fe1 Ga1 88.10(6)
P2 Fe1 Ga1 87.83(6)
C40 Fe2 C39 39.2(2)
C40 Fe2 C37 65.4(2)
C39 Fe2 C37 65.0(3)
C40 Fe2 C38 65.6(2)
C39 Fe2 C38 39.0(3)
C37 Fe2 C38 38.7(3)
C40 Fe2 C41 39.4(2)
C39 Fe2 C41 65.4(2)
C37 Fe2 C41 38.6(3)
C38 Fe2 C41 65.0(2)
C40 Fe2 P4 118.12(19)
C39 Fe2 P4 94.15(17)
C37 Fe2 P4 142.6(2)
C38 Fe2 P4 105.86(19)
C41 Fe2 P4 157.23(19)
C40 Fe2 P3 154.50(18)
C39 Fe2 P3 150.4(2)
C37 Fe2 P3 96.68(18)
C38 Fe2 P3 112.4(2)
C41 Fe2 P3 115.46(19)
P4 Fe2 P3 87.22(7)
C40 Fe2 Ga2 91.35(17)
C39 Fe2 Ga2 123.91(19)
C37 Fe2 Ga2 127.6(2)
C38 Fe2 Ga2 156.25(18)
C41 Fe2 Ga2 93.73(19)
P4 Fe2 Ga2 89.74(6)
P3 Fe2 Ga2 85.63(6)
Fe1 Ga1 I1 131.67(4)
Fe1 Ga1 I2 134.01(4)
I1 Ga1 I2 94.32(3)
Fe2 Ga2 I3A 135.77(12)
Fe2 Ga2 I4 133.72(4)
I3A Ga2 I4 89.64(11)
Fe2 Ga2 I3 130.80(6)
I3A Ga2 I3 15.10(11)
I4 Ga2 I3 95.33(5)

loop_
_geom_bond_atom_site_label_1
_geom_bond_atom_site_label_2
_geom_bond_distance
C1 C2 1.416(9)
C1 C5 1.423(9)
C1 C7 1.531(10)
C1 Fe1 2.128(6)
C2 C3 1.428(9)
C2 C6 1.486(9)
C2 Fe1 2.126(6)
C3 C4 1.420(8)
C3 C10 1.476(9)
C3 Fe1 2.129(6)
C4 C5 1.427(9)
C4 C9 1.502(9)
C4 Fe1 2.141(6)
C5 C8 1.520(9)
C5 Fe1 2.122(6)
C6 H6A 0.9800
C6 H6B 0.9800
C6 H6C 0.9800
C7 H7A 0.9800
C7 H7B 0.9800
C7 H7C 0.9800
C8 H8A 0.9800
C8 H8B 0.9800
C8 H8C 0.9800
C9 H9A 0.9800
C9 H9B 0.9800
C9 H9C 0.9800
C10 H10A 0.9800
C10 H10B 0.9800
C10 H10C 0.9800
C11 C12 1.481(9)
C11 P1 1.851(7)
C11 H11A 0.9900
C11 H11B 0.9900
C12 P2 1.861(6)
C12 H12A 0.9900
C12 H12B 0.9900
C13 C18 1.377(8)
C13 C14 1.408(9)
C13 P2 1.838(7)
C14 C15 1.404(9)
C14 H14 0.9500
C15 C16 1.370(9)
C15 H15 0.9500
C16 C17 1.362(9)
C16 H16 0.9500
C17 C18 1.386(9)
C17 H17 0.9500
C18 H18 0.9500
C19 C20 1.373(9)
C19 C24 1.406(9)
C19 P2 1.844(6)
C20 C21 1.389(9)
C20 H20 0.9500
C21 C22 1.380(9)
C21 H21 0.9500
C22 C23 1.374(9)
C22 H22 0.9500
C23 C24 1.376(9)
C23 H23 0.9500
C24 H24 0.9500
C25 C30 1.374(9)
C25 C26 1.414(9)
C25 P1 1.847(7)
C26 C27 1.372(10)
C26 H26 0.9500
C27 C28 1.388(11)
C27 H27 0.9500
C28 C29 1.330(10)
C28 H28 0.9500
C29 C30 1.393(10)
C29 H29 0.9500
C30 H30 0.9500
C31 C32 1.382(9)
C31 C36 1.396(10)
C31 P1 1.848(7)
C32 C33 1.375(10)
C32 H32 0.9500
C33 C34 1.366(11)
C33 H33 0.9500
C34 C35 1.387(11)
C34 H34 0.9500
C35 C36 1.382(10)
C35 H35 0.9500
C36 H36 0.9500
C37 C41 1.414(9)
C37 C38 1.415(9)
C37 C43 1.515(10)
C37 Fe2 2.133(6)
C38 C39 1.425(10)
C38 C44 1.496(10)
C38 Fe2 2.140(7)
C39 C40 1.427(8)
C39 C45 1.516(9)
C39 Fe2 2.129(6)
C40 C41 1.441(9)
C40 C46 1.490(9)
C40 Fe2 2.127(6)
C41 C42 1.498(9)
C41 Fe2 2.149(6)
C42 H42A 0.9800
C42 H42B 0.9800
C42 H42C 0.9800
C43 H43A 0.9800
C43 H43B 0.9800
C43 H43C 0.9800
C44 H44A 0.9800
C44 H44B 0.9800
C44 H44C 0.9800
C45 H45A 0.9800
C45 H45B 0.9800
C45 H45C 0.9800
C46 H46A 0.9800
C46 H46B 0.9800
C46 H46C 0.9800
C47 C48 1.498(12)
C47 P4 1.865(7)
C47 H47A 0.9900
C47 H47B 0.9900
C48 P3 1.893(7)
C48 H48A 0.9900
C48 H48B 0.9900
C47A C48A 1.494(13)
C47A P4 1.886(8)
C47A H47C 0.9900
C47A H47D 0.9900
C48A P3 1.873(8)
C48A H48C 0.9900
C48A H48D 0.9900
C49 C54 1.368(9)
C49 C50 1.381(10)
C49 P4 1.863(7)
C50 C51 1.361(10)
C50 H50 0.9500
C51 C52 1.355(11)
C51 H51 0.9500
C52 C53 1.369(11)
C52 H52 0.9500
C53 C54 1.393(10)
C53 H53 0.9500
C54 H54 0.9500
C55 C56 1.3900
C55 C60 1.3900
C55 P4 1.769(8)
C56 C57 1.3900
C56 H56 0.9500
C57 C58 1.3900
C57 H57 0.9500
C58 C59 1.3900
C58 H58 0.9500
C59 C60 1.3900
C59 H59 0.9500
C60 H60 0.9500
C55A C56A 1.3900
C55A C60A 1.3900
C55A P4 1.938(7)
C56A C57A 1.3900
C56A H56A 0.9500
C57A C58A 1.3900
C57A H57A 0.9500
C58A C59A 1.3900
C58A H58A 0.9500
C59A C60A 1.3900
C59A H59A 0.9500
C60A H60A 0.9500
C61 C62 1.3900
C61 C66 1.3900
C61 P3 1.740(6)
C62 C63 1.3900
C62 H62 0.9500
C63 C64 1.3900
C63 H63 0.9500
C64 C65 1.3900
C64 H64 0.9500
C65 C66 1.3900
C65 H65 0.9500
C66 H66 0.9500
C61A C62A 1.3900
C61A C66A 1.3900
C61A P3 1.998(8)
C62A C63A 1.3900
C62A H62A 0.9500
C63A C64A 1.3900
C63A H63A 0.9500
C64A C65A 1.3900
C64A H64A 0.9500
C65A C66A 1.3900
C65A H65A 0.9500
C66A H66A 0.9500
C67 C68 1.371(9)
C67 C72 1.399(10)
C67 P3 1.858(7)
C68 C69 1.378(9)
C68 H68 0.9500
C69 C70 1.374(9)
C69 H69 0.9500
C70 C71 1.354(10)
C70 H70 0.9500
C71 C72 1.407(10)
C71 H71 0.9500
C72 H72 0.9500
C73 C74 1.467(13)
C73 H73A 0.9800
C73 H73B 0.9800
C73 H73C 0.9800
C74 C75 1.3900
C74 C79 1.3900
C75 C76 1.3900
C75 H75 0.9500
C76 C77 1.3900
C76 H76 0.9500
C77 C78 1.3900
C77 H77 0.9500
C78 C79 1.3900
C78 H78 0.9500
C79 H79 0.9500
C81 C82 1.3900
C81 C86 1.3900
C81 C87 1.455(11)
C82 C83 1.3900
C82 H82 0.9500
C83 C84 1.3900
C83 H83 0.9500
C84 C85 1.3900
C84 H84 0.9500
C85 C86 1.3900
C85 H85 0.9500
C86 H86 0.9500
C87 H87A 0.9800
C87 H87B 0.9800
C87 H87C 0.9800
C81A C82A 1.3900
C81A C86A 1.3900
C81A C87A 1.459(11)
C82A C83A 1.3900
C82A H82A 0.9500
C83A C84A 1.3900
C83A H83A 0.9500
C84A C85A 1.3900
C84A H84A 0.9500
C85A C86A 1.3900
C85A H85A 0.9500
C86A H86A 0.9500
C87A H87D 0.9800
C87A H87E 0.9800
C87A H87F 0.9800
C91 C92 1.3900
C91 C96 1.3900
C91 C97 1.424(16)
C92 C93 1.3900
C92 H92 0.9500
C93 C94 1.3900
C93 H93 0.9500
C94 C95 1.3900
C94 H94 0.9500
C95 C96 1.3900
C95 H95 0.9500
C96 H96 0.9500
C97 H97A 0.9800
C97 H97B 0.9800
C97 H97C 0.9800
C91A C92A 1.3900
C91A C96A 1.3900
C91A C97A 1.447(19)
C92A C93A 1.3900
C92A H92A 0.9500
C93A C94A 1.3900
C93A H93A 0.9500
C94A C95A 1.3900
C94A H94A 0.9500
C95A C96A 1.3900
C95A H95A 0.9500
C96A H96A 0.9500
C97A H97D 0.9800
C97A H97E 0.9800
C97A H97F 0.9800
P1 Fe1 2.1934(17)
P2 Fe1 2.2065(19)
P3 Fe2 2.2063(19)
P4 Fe2 2.1958(18)
Fe1 Ga1 2.3240(12)
Fe2 Ga2 2.3186(11)
Ga1 I1 2.6287(9)
Ga1 I2 2.6314(9)
Ga2 I3A 2.568(5)
Ga2 I4 2.6349(9)
Ga2 I3 2.660(2)

loop_
_geom_torsion_atom_site_label_1
_geom_torsion_atom_site_label_2
_geom_torsion_atom_site_label_3
_geom_torsion_atom_site_label_4
_geom_torsion
C5 C1 C2 C3 0.4(7)
C7 C1 C2 C3 -167.6(6)
Fe1 C1 C2 C3 60.9(4)
C5 C1 C2 C6 166.9(6)
C7 C1 C2 C6 -1.2(10)
Fe1 C1 C2 C6 -132.6(6)
C5 C1 C2 Fe1 -60.5(4)
C7 C1 C2 Fe1 131.4(7)
C1 C2 C3 C4 0.2(7)
C6 C2 C3 C4 -166.0(6)
Fe1 C2 C3 C4 61.2(4)
C1 C2 C3 C10 170.2(6)
C6 C2 C3 C10 4.0(10)
Fe1 C2 C3 C10 -128.8(6)
C1 C2 C3 Fe1 -61.0(4)
C6 C2 C3 Fe1 132.8(6)
C2 C3 C4 C5 -0.8(7)
C10 C3 C4 C5 -170.7(6)
Fe1 C3 C4 C5 59.9(4)
C2 C3 C4 C9 166.1(6)
C10 C3 C4 C9 -3.8(10)
Fe1 C3 C4 C9 -133.1(6)
C2 C3 C4 Fe1 -60.7(4)
C10 C3 C4 Fe1 129.4(7)
C2 C1 C5 C4 -0.9(7)
C7 C1 C5 C4 167.7(6)
Fe1 C1 C5 C4 -61.6(4)
C2 C1 C5 C8 -167.5(6)
C7 C1 C5 C8 1.1(11)
Fe1 C1 C5 C8 131.9(7)
C2 C1 C5 Fe1 60.7(4)
C7 C1 C5 Fe1 -130.7(7)
C3 C4 C5 C1 1.1(7)
C9 C4 C5 C1 -165.6(6)
Fe1 C4 C5 C1 61.3(4)
C3 C4 C5 C8 167.5(6)
C9 C4 C5 C8 0.9(11)
Fe1 C4 C5 C8 -132.3(7)
C3 C4 C5 Fe1 -60.2(4)
C9 C4 C5 Fe1 133.2(7)
P1 C11 C12 P2 38.5(6)
C18 C13 C14 C15 0.9(9)
P2 C13 C14 C15 -176.0(5)
C13 C14 C15 C16 -0.7(10)
C14 C15 C16 C17 -0.3(11)
C15 C16 C17 C18 1.2(11)
C14 C13 C18 C17 0.0(9)
P2 C13 C18 C17 176.7(5)
C16 C17 C18 C13 -1.1(10)
C24 C19 C20 C21 0.4(10)
P2 C19 C20 C21 179.0(5)
C19 C20 C21 C22 -0.8(10)
C20 C21 C22 C23 0.0(10)
C21 C22 C23 C24 1.4(11)
C22 C23 C24 C19 -1.9(11)
C20 C19 C24 C23 1.0(10)
P2 C19 C24 C23 -177.6(6)
C30 C25 C26 C27 -3.4(10)
P1 C25 C26 C27 174.9(6)
C25 C26 C27 C28 2.6(12)
C26 C27 C28 C29 -0.9(12)
C27 C28 C29 C30 -0.1(12)
C26 C25 C30 C29 2.4(10)
P1 C25 C30 C29 -175.8(5)
C28 C29 C30 C25 -0.7(11)
C36 C31 C32 C33 0.2(11)
P1 C31 C32 C33 -179.3(6)
C31 C32 C33 C34 -0.4(13)
C32 C33 C34 C35 0.9(14)
C33 C34 C35 C36 -1.3(12)
C34 C35 C36 C31 1.1(11)
C32 C31 C36 C35 -0.5(11)
P1 C31 C36 C35 178.9(6)
C41 C37 C38 C39 0.9(7)
C43 C37 C38 C39 170.7(6)
Fe2 C37 C38 C39 -60.5(4)
C41 C37 C38 C44 -168.6(7)
C43 C37 C38 C44 1.2(11)
Fe2 C37 C38 C44 130.0(7)
C41 C37 C38 Fe2 61.4(4)
C43 C37 C38 Fe2 -128.8(6)
C37 C38 C39 C40 0.1(7)
C44 C38 C39 C40 169.8(6)
Fe2 C38 C39 C40 -60.6(4)
C37 C38 C39 C45 -168.9(6)
C44 C38 C39 C45 0.8(11)
Fe2 C38 C39 C45 130.4(7)
C37 C38 C39 Fe2 60.7(4)
C44 C38 C39 Fe2 -129.5(7)
C38 C39 C40 C41 -1.0(7)
C45 C39 C40 C41 168.6(6)
Fe2 C39 C40 C41 -62.0(4)
C38 C39 C40 C46 -166.8(6)
C45 C39 C40 C46 2.8(10)
Fe2 C39 C40 C46 132.2(6)
C38 C39 C40 Fe2 61.0(4)
C45 C39 C40 Fe2 -129.4(6)
C38 C37 C41 C40 -1.5(7)
C43 C37 C41 C40 -171.5(6)
Fe2 C37 C41 C40 59.7(4)
C38 C37 C41 C42 165.1(6)
C43 C37 C41 C42 -4.9(10)
Fe2 C37 C41 C42 -133.8(6)
C38 C37 C41 Fe2 -61.1(4)
C43 C37 C41 Fe2 128.8(6)
C39 C40 C41 C37 1.5(7)
C46 C40 C41 C37 167.3(6)
Fe2 C40 C41 C37 -60.1(4)
C39 C40 C41 C42 -165.0(6)
C46 C40 C41 C42 0.8(10)
Fe2 C40 C41 C42 133.4(7)
C39 C40 C41 Fe2 61.5(4)
C46 C40 C41 Fe2 -132.6(6)
P4 C47 C48 P3 -43.7(12)
P4 C47A C48A P3 30(2)
C54 C49 C50 C51 0.6(11)
P4 C49 C50 C51 178.8(6)
C49 C50 C51 C52 -0.9(13)
C50 C51 C52 C53 0.7(13)
C51 C52 C53 C54 -0.2(13)
C50 C49 C54 C53 0.0(11)
P4 C49 C54 C53 -178.3(5)
C52 C53 C54 C49 -0.1(12)
C60 C55 C56 C57 0.0
P4 C55 C56 C57 -179.3(9)
C55 C56 C57 C58 0.0
C56 C57 C58 C59 0.0
C57 C58 C59 C60 0.0
C58 C59 C60 C55 0.0
C56 C55 C60 C59 0.0
P4 C55 C60 C59 179.3(9)
C60A C55A C56A C57A 0.0
P4 C55A C56A C57A 176.2(8)
C55A C56A C57A C58A 0.0
C56A C57A C58A C59A 0.0
C57A C58A C59A C60A 0.0
C58A C59A C60A C55A 0.0
C56A C55A C60A C59A 0.0
P4 C55A C60A C59A -176.4(8)
C66 C61 C62 C63 0.0
P3 C61 C62 C63 -179.8(7)
C61 C62 C63 C64 0.0
C62 C63 C64 C65 0.0
C63 C64 C65 C66 0.0
C64 C65 C66 C61 0.0
C62 C61 C66 C65 0.0
P3 C61 C66 C65 179.8(7)
C66A C61A C62A C63A 0.0
P3 C61A C62A C63A -178.0(8)
C61A C62A C63A C64A 0.0
C62A C63A C64A C65A 0.0
C63A C64A C65A C66A 0.0
C64A C65A C66A C61A 0.0
C62A C61A C66A C65A 0.0
P3 C61A C66A C65A 178.0(8)
C72 C67 C68 C69 2.6(10)
P3 C67 C68 C69 -171.5(5)
C67 C68 C69 C70 0.8(10)
C68 C69 C70 C71 -3.3(10)
C69 C70 C71 C72 2.2(11)
C68 C67 C72 C71 -3.6(10)
P3 C67 C72 C71 170.7(6)
C70 C71 C72 C67 1.3(11)
C79 C74 C75 C76 0.0
C73 C74 C75 C76 175.3(7)
C74 C75 C76 C77 0.0
C75 C76 C77 C78 0.0
C76 C77 C78 C79 0.0
C77 C78 C79 C74 0.0
C75 C74 C79 C78 0.0
C73 C74 C79 C78 -175.3(7)
C86 C81 C82 C83 0.0
C87 C81 C82 C83 176.6(14)
C81 C82 C83 C84 0.0
C82 C83 C84 C85 0.0
C83 C84 C85 C86 0.0
C84 C85 C86 C81 0.0
C82 C81 C86 C85 0.0
C87 C81 C86 C85 -176.7(14)
C86A C81A C82A C83A 0.0
C87A C81A C82A C83A -175(2)
C81A C82A C83A C84A 0.0
C82A C83A C84A C85A 0.0
C83A C84A C85A C86A 0.0
C84A C85A C86A C81A 0.0
C82A C81A C86A C85A 0.0
C87A C81A C86A C85A 175(2)
C96 C91 C92 C93 0.0
C97 C91 C92 C93 174.9(18)
C91 C92 C93 C94 0.0
C92 C93 C94 C95 0.0
C93 C94 C95 C96 0.0
C94 C95 C96 C91 0.0
C92 C91 C96 C95 0.0
C97 C91 C96 C95 -175.0(18)
C96A C91A C92A C93A 0.0
C97A C91A C92A C93A 179(3)
C91A C92A C93A C94A 0.0
C92A C93A C94A C95A 0.0
C93A C94A C95A C96A 0.0
C94A C95A C96A C91A 0.0
C92A C91A C96A C95A 0.0
C97A C91A C96A C95A -179(4)
C30 C25 P1 C31 -114.0(5)
C26 C25 P1 C31 67.8(6)
C30 C25 P1 C11 141.9(5)
C26 C25 P1 C11 -36.4(6)
C30 C25 P1 Fe1 21.6(6)
C26 C25 P1 Fe1 -156.6(5)
C32 C31 P1 C25 14.7(7)
C36 C31 P1 C25 -164.7(6)
C32 C31 P1 C11 118.3(6)
C36 C31 P1 C11 -61.2(6)
C32 C31 P1 Fe1 -120.2(6)
C36 C31 P1 Fe1 60.4(6)
C12 C11 P1 C25 -161.1(5)
C12 C11 P1 C31 95.0(5)
C12 C11 P1 Fe1 -34.0(5)
C18 C13 P2 C19 -5.9(6)
C14 C13 P2 C19 170.8(5)
C18 C13 P2 C12 -114.6(5)
C14 C13 P2 C12 62.0(5)
C18 C13 P2 Fe1 125.1(5)
C14 C13 P2 Fe1 -58.2(5)
C20 C19 P2 C13 94.0(6)
C24 C19 P2 C13 -87.5(6)
C20 C19 P2 C12 -163.7(5)
C24 C19 P2 C12 14.8(7)
C20 C19 P2 Fe1 -42.4(6)
C24 C19 P2 Fe1 136.1(5)
C11 C12 P2 C13 -158.8(5)
C11 C12 P2 C19 97.4(5)
C11 C12 P2 Fe1 -27.9(6)
C62 C61 P3 C67 87.6(6)
C66 C61 P3 C67 -92.2(5)
C62 C61 P3 C48A -17.7(7)
C66 C61 P3 C48A 162.6(7)
C62 C61 P3 C48 -10.6(7)
C66 C61 P3 C48 169.6(5)
C62 C61 P3 C61A 178(5)
C66 C61 P3 C61A -2(4)
C62 C61 P3 Fe2 -132.1(5)
C66 C61 P3 Fe2 48.1(6)
C68 C67 P3 C61 8.8(6)
C72 C67 P3 C61 -165.3(6)
C68 C67 P3 C48A 98.9(7)
C72 C67 P3 C48A -75.2(7)
C68 C67 P3 C48 117.0(6)
C72 C67 P3 C48 -57.1(7)
C68 C67 P3 C61A 0.5(6)
C72 C67 P3 C61A -173.6(6)
C68 C67 P3 Fe2 -128.7(5)
C72 C67 P3 Fe2 57.2(6)
C47A C48A P3 C61 -152.7(13)
C47A C48A P3 C67 107.9(13)
C47A C48A P3 C48 46.6(14)
C47A C48A P3 C61A -150.5(13)
C47A C48A P3 Fe2 -31.2(14)
C47 C48 P3 C61 -99.0(10)
C47 C48 P3 C67 159.3(9)
C47 C48 P3 C48A -78.7(17)
C47 C48 P3 C61A -97.6(10)
C47 C48 P3 Fe2 30.6(10)
C62A C61A P3 C61 -17(4)
C66A C61A P3 C61 165(5)
C62A C61A P3 C67 73.9(7)
C66A C61A P3 C67 -104.2(6)
C62A C61A P3 C48A -32.8(8)
C66A C61A P3 C48A 149.2(7)
C62A C61A P3 C48 -26.2(8)
C66A C61A P3 C48 155.8(6)
C62A C61A P3 Fe2 -150.3(5)
C66A C61A P3 Fe2 31.6(7)
C56 C55 P4 C49 113.9(6)
C60 C55 P4 C49 -65.5(7)
C56 C55 P4 C47 -139.9(7)
C60 C55 P4 C47 40.8(8)
C56 C55 P4 C47A -147.4(8)
C60 C55 P4 C47A 33.3(9)
C56 C55 P4 C55A 16(4)
C60 C55 P4 C55A -163(4)
C56 C55 P4 Fe2 -24.1(8)
C60 C55 P4 Fe2 156.6(5)
C54 C49 P4 C55 -28.4(7)
C50 C49 P4 C55 153.4(7)
C54 C49 P4 C47 -121.8(7)
C50 C49 P4 C47 60.0(7)
C54 C49 P4 C47A -133.6(9)
C50 C49 P4 C47A 48.2(9)
C54 C49 P4 C55A -18.2(7)
C50 C49 P4 C55A 163.6(6)
C54 C49 P4 Fe2 111.9(5)
C50 C49 P4 Fe2 -66.3(6)
C48 C47 P4 C55 168.2(10)
C48 C47 P4 C49 -92.3(9)
C48 C47 P4 C47A -41(2)
C48 C47 P4 C55A 164.0(9)
C48 C47 P4 Fe2 40.2(10)
C48A C47A P4 C55 116.5(17)
C48A C47A P4 C49 -142.6(16)
C48A C47A P4 C47 86(3)
C48A C47A P4 C55A 113.4(16)
C48A C47A P4 Fe2 -17.6(19)
C56A C55A P4 C55 -154(4)
C60A C55A P4 C55 23(4)
C56A C55A P4 C49 122.6(6)
C60A C55A P4 C49 -61.1(6)
C56A C55A P4 C47 -129.1(7)
C60A C55A P4 C47 47.2(7)
C56A C55A P4 C47A -136.0(8)
C60A C55A P4 C47A 40.3(9)
C56A C55A P4 Fe2 -9.9(7)
C60A C55A P4 Fe2 166.4(4)
C1 C5 Fe1 C2 -37.4(4)
C4 C5 Fe1 C2 80.7(4)
C8 C5 Fe1 C2 -157.7(8)
C4 C5 Fe1 C1 118.1(6)
C8 C5 Fe1 C1 -120.3(9)
C1 C5 Fe1 C3 -80.8(4)
C4 C5 Fe1 C3 37.4(4)
C8 C5 Fe1 C3 159.0(8)
C1 C5 Fe1 C4 -118.1(6)
C8 C5 Fe1 C4 121.6(9)
C1 C5 Fe1 P1 -109.4(6)
C4 C5 Fe1 P1 8.8(8)
C8 C5 Fe1 P1 130.4(6)
C1 C5 Fe1 P2 66.2(4)
C4 C5 Fe1 P2 -175.6(3)
C8 C5 Fe1 P2 -54.0(8)
C1 C5 Fe1 Ga1 155.8(4)
C4 C5 Fe1 Ga1 -86.1(4)
C8 C5 Fe1 Ga1 35.5(7)
C1 C2 Fe1 C5 37.7(4)
C3 C2 Fe1 C5 -80.6(4)
C6 C2 Fe1 C5 157.3(8)
C3 C2 Fe1 C1 -118.2(5)
C6 C2 Fe1 C1 119.7(9)
C1 C2 Fe1 C3 118.2(5)
C6 C2 Fe1 C3 -122.1(9)
C1 C2 Fe1 C4 80.8(4)
C3 C2 Fe1 C4 -37.4(3)
C6 C2 Fe1 C4 -159.5(8)
C1 C2 Fe1 P1 -164.5(3)
C3 C2 Fe1 P1 77.3(3)
C6 C2 Fe1 P1 -44.8(8)
C1 C2 Fe1 P2 -71.4(4)
C3 C2 Fe1 P2 170.4(3)
C6 C2 Fe1 P2 48.3(8)
C1 C2 Fe1 Ga1 71.5(6)
C3 C2 Fe1 Ga1 -46.7(6)
C6 C2 Fe1 Ga1 -168.8(5)
C2 C1 Fe1 C5 -118.3(6)
C7 C1 Fe1 C5 118.0(9)
C5 C1 Fe1 C2 118.3(6)
C7 C1 Fe1 C2 -123.7(9)
C2 C1 Fe1 C3 -37.8(4)
C5 C1 Fe1 C3 80.5(4)
C7 C1 Fe1 C3 -161.4(9)
C2 C1 Fe1 C4 -80.6(4)
C5 C1 Fe1 C4 37.7(4)
C7 C1 Fe1 C4 155.7(8)
C2 C1 Fe1 P1 25.1(5)
C5 C1 Fe1 P1 143.5(3)
C7 C1 Fe1 P1 -98.5(8)
C2 C1 Fe1 P2 117.9(4)
C5 C1 Fe1 P2 -123.8(4)
C7 C1 Fe1 P2 -5.8(8)
C2 C1 Fe1 Ga1 -150.1(3)
C5 C1 Fe1 Ga1 -31.8(5)
C7 C1 Fe1 Ga1 86.2(8)
C4 C3 Fe1 C5 -37.6(4)
C2 C3 Fe1 C5 80.7(4)
C10 C3 Fe1 C5 -159.3(8)
C4 C3 Fe1 C2 -118.3(5)
C10 C3 Fe1 C2 120.0(8)
C4 C3 Fe1 C1 -80.8(4)
C2 C3 Fe1 C1 37.5(4)
C10 C3 Fe1 C1 157.5(8)
C2 C3 Fe1 C4 118.3(5)
C10 C3 Fe1 C4 -121.7(8)
C4 C3 Fe1 P1 131.8(3)
C2 C3 Fe1 P1 -109.9(3)
C10 C3 Fe1 P1 10.1(7)
C4 C3 Fe1 P2 -136.4(4)
C2 C3 Fe1 P2 -18.1(6)
C10 C3 Fe1 P2 101.9(7)
C4 C3 Fe1 Ga1 41.2(4)
C2 C3 Fe1 Ga1 159.5(3)
C10 C3 Fe1 Ga1 -80.5(7)
C3 C4 Fe1 C5 118.4(6)
C9 C4 Fe1 C5 -121.8(8)
C3 C4 Fe1 C2 37.8(4)
C5 C4 Fe1 C2 -80.6(4)
C9 C4 Fe1 C2 157.6(7)
C3 C4 Fe1 C1 80.7(4)
C5 C4 Fe1 C1 -37.7(4)
C9 C4 Fe1 C1 -159.5(7)
C5 C4 Fe1 C3 -118.4(6)
C9 C4 Fe1 C3 119.9(8)
C3 C4 Fe1 P1 -57.8(4)
C5 C4 Fe1 P1 -176.2(3)
C9 C4 Fe1 P1 62.0(7)
C3 C4 Fe1 P2 127.5(4)
C5 C4 Fe1 P2 9.1(7)
C9 C4 Fe1 P2 -112.6(7)
C3 C4 Fe1 Ga1 -146.0(4)
C5 C4 Fe1 Ga1 95.6(4)
C9 C4 Fe1 Ga1 -26.2(6)
C25 P1 Fe1 C5 -55.0(6)
C31 P1 Fe1 C5 71.9(6)
C11 P1 Fe1 C5 -170.6(6)
C25 P1 Fe1 C2 -119.1(3)
C31 P1 Fe1 C2 7.8(3)
C11 P1 Fe1 C2 125.2(3)
C25 P1 Fe1 C1 -135.3(4)
C31 P1 Fe1 C1 -8.4(4)
C11 P1 Fe1 C1 109.1(4)
C25 P1 Fe1 C3 -80.9(3)
C31 P1 Fe1 C3 46.0(3)
C11 P1 Fe1 C3 163.5(3)
C25 P1 Fe1 C4 -48.7(3)
C31 P1 Fe1 C4 78.2(3)
C11 P1 Fe1 C4 -164.4(3)
C25 P1 Fe1 P2 128.9(3)
C31 P1 Fe1 P2 -104.1(3)
C11 P1 Fe1 P2 13.3(3)
C25 P1 Fe1 Ga1 41.0(3)
C31 P1 Fe1 Ga1 167.9(3)
C11 P1 Fe1 Ga1 -74.6(3)
C13 P2 Fe1 C5 -57.9(3)
C19 P2 Fe1 C5 66.8(3)
C12 P2 Fe1 C5 -173.2(3)
C13 P2 Fe1 C2 14.3(3)
C19 P2 Fe1 C2 139.1(3)
C12 P2 Fe1 C2 -101.0(3)
C13 P2 Fe1 C1 -22.4(3)
C19 P2 Fe1 C1 102.3(3)
C12 P2 Fe1 C1 -137.7(3)
C13 P2 Fe1 C3 26.5(4)
C19 P2 Fe1 C3 151.3(4)
C12 P2 Fe1 C3 -88.8(4)
C13 P2 Fe1 C4 -64.3(5)
C19 P2 Fe1 C4 60.5(5)
C12 P2 Fe1 C4 -179.6(5)
C13 P2 Fe1 P1 120.4(2)
C19 P2 Fe1 P1 -114.8(2)
C12 P2 Fe1 P1 5.1(2)
C13 P2 Fe1 Ga1 -151.4(2)
C19 P2 Fe1 Ga1 -26.6(2)
C12 P2 Fe1 Ga1 93.3(2)
C41 C40 Fe2 C39 117.1(5)
C46 C40 Fe2 C39 -121.0(9)
C39 C40 Fe2 C37 -80.0(4)
C41 C40 Fe2 C37 37.0(4)
C46 C40 Fe2 C37 159.0(8)
C39 C40 Fe2 C38 -37.4(4)
C41 C40 Fe2 C38 79.7(4)
C46 C40 Fe2 C38 -158.4(8)
C39 C40 Fe2 C41 -117.1(5)
C46 C40 Fe2 C41 121.9(9)
C39 C40 Fe2 P4 58.3(4)
C41 C40 Fe2 P4 175.3(3)
C46 C40 Fe2 P4 -62.7(7)
C39 C40 Fe2 P3 -128.6(4)
C41 C40 Fe2 P3 -11.6(6)
C46 C40 Fe2 P3 110.4(7)
C39 C40 Fe2 Ga2 148.7(4)
C41 C40 Fe2 Ga2 -94.2(4)
C46 C40 Fe2 Ga2 27.7(7)
C38 C39 Fe2 C40 -118.6(5)
C45 C39 Fe2 C40 117.4(9)
C38 C39 Fe2 C37 -37.5(4)
C40 C39 Fe2 C37 81.1(4)
C45 C39 Fe2 C37 -161.5(8)
C40 C39 Fe2 C38 118.6(5)
C45 C39 Fe2 C38 -124.1(9)
C38 C39 Fe2 C41 -80.1(4)
C40 C39 Fe2 C41 38.4(4)
C45 C39 Fe2 C41 155.8(8)
C38 C39 Fe2 P4 110.2(3)
C40 C39 Fe2 P4 -131.2(3)
C45 C39 Fe2 P4 -13.8(7)
C38 C39 Fe2 P3 18.5(6)
C40 C39 Fe2 P3 137.1(4)
C45 C39 Fe2 P3 -105.5(8)
C38 C39 Fe2 Ga2 -157.3(3)
C40 C39 Fe2 Ga2 -38.7(4)
C45 C39 Fe2 Ga2 78.6(8)
C41 C37 Fe2 C40 -37.8(4)
C38 C37 Fe2 C40 81.1(4)
C43 C37 Fe2 C40 -157.6(8)
C41 C37 Fe2 C39 -81.2(4)
C38 C37 Fe2 C39 37.8(4)
C43 C37 Fe2 C39 159.1(8)
C41 C37 Fe2 C38 -118.9(6)
C43 C37 Fe2 C38 121.3(9)
C38 C37 Fe2 C41 118.9(6)
C43 C37 Fe2 C41 -119.7(9)
C41 C37 Fe2 P4 -142.6(3)
C38 C37 Fe2 P4 -23.7(5)
C43 C37 Fe2 P4 97.6(8)
C41 C37 Fe2 P3 123.2(4)
C38 C37 Fe2 P3 -117.9(4)
C43 C37 Fe2 P3 3.5(8)
C41 C37 Fe2 Ga2 33.6(4)
C38 C37 Fe2 Ga2 152.5(3)
C43 C37 Fe2 Ga2 -86.2(8)
C37 C38 Fe2 C40 -80.5(4)
C39 C38 Fe2 C40 37.5(3)
C44 C38 Fe2 C40 156.9(10)
C37 C38 Fe2 C39 -118.1(5)
C44 C38 Fe2 C39 119.4(10)
C39 C38 Fe2 C37 118.1(5)
C44 C38 Fe2 C37 -122.5(11)
C37 C38 Fe2 C41 -37.0(4)
C39 C38 Fe2 C41 81.1(4)
C44 C38 Fe2 C41 -159.5(10)
C37 C38 Fe2 P4 165.3(3)
C39 C38 Fe2 P4 -76.6(3)
C44 C38 Fe2 P4 42.8(9)
C37 C38 Fe2 P3 71.7(4)
C39 C38 Fe2 P3 -170.2(3)
C44 C38 Fe2 P3 -50.8(9)
C37 C38 Fe2 Ga2 -65.3(7)
C39 C38 Fe2 Ga2 52.7(7)
C44 C38 Fe2 Ga2 172.1(6)
C37 C41 Fe2 C40 118.5(5)
C42 C41 Fe2 C40 -120.8(9)
C37 C41 Fe2 C39 80.3(4)
C40 C41 Fe2 C39 -38.2(4)
C42 C41 Fe2 C39 -159.0(9)
C40 C41 Fe2 C37 -118.5(5)
C42 C41 Fe2 C37 120.7(9)
C37 C41 Fe2 C38 37.1(4)
C40 C41 Fe2 C38 -81.4(4)
C42 C41 Fe2 C38 157.8(9)
C37 C41 Fe2 P4 107.8(6)
C40 C41 Fe2 P4 -10.7(7)
C42 C41 Fe2 P4 -131.5(7)
C37 C41 Fe2 P3 -67.0(4)
C40 C41 Fe2 P3 174.5(3)
C42 C41 Fe2 P3 53.7(8)
C37 C41 Fe2 Ga2 -153.9(4)
C40 C41 Fe2 Ga2 87.6(4)
C42 C41 Fe2 Ga2 -33.2(8)
C55 P4 Fe2 C40 52.3(5)
C49 P4 Fe2 C40 -77.3(3)
C47 P4 Fe2 C40 158.4(5)
C47A P4 Fe2 C40 174.1(8)
C55A P4 Fe2 C40 45.0(4)
C55 P4 Fe2 C39 84.9(5)
C49 P4 Fe2 C39 -44.7(3)
C47 P4 Fe2 C39 -169.0(5)
C47A P4 Fe2 C39 -153.3(8)
C55A P4 Fe2 C39 77.6(4)
C55 P4 Fe2 C37 137.9(6)
C49 P4 Fe2 C37 8.3(4)
C47 P4 Fe2 C37 -116.0(6)
C47A P4 Fe2 C37 -100.3(8)
C55A P4 Fe2 C37 130.6(5)
C55 P4 Fe2 C38 122.8(5)
C49 P4 Fe2 C38 -6.9(3)
C47 P4 Fe2 C38 -131.1(5)
C47A P4 Fe2 C38 -115.4(8)
C55A P4 Fe2 C38 115.4(4)
C55 P4 Fe2 C41 60.0(7)
C49 P4 Fe2 C41 -69.7(6)
C47 P4 Fe2 C41 166.1(7)
C47A P4 Fe2 C41 -178.3(9)
C55A P4 Fe2 C41 52.6(7)
C55 P4 Fe2 P3 -124.7(5)
C49 P4 Fe2 P3 105.7(3)
C47 P4 Fe2 P3 -18.6(5)
C47A P4 Fe2 P3 -2.9(7)
C55A P4 Fe2 P3 -132.0(4)
C55 P4 Fe2 Ga2 -39.1(5)
C49 P4 Fe2 Ga2 -168.7(3)
C47 P4 Fe2 Ga2 67.1(5)
C47A P4 Fe2 Ga2 82.7(7)
C55A P4 Fe2 Ga2 -46.4(4)
C61 P3 Fe2 C40 -55.1(6)
C67 P3 Fe2 C40 74.7(5)
C48A P3 Fe2 C40 -155.7(7)
C48 P3 Fe2 C40 -176.8(6)
C61A P3 Fe2 C40 -48.3(6)
C61 P3 Fe2 C39 -147.7(5)
C67 P3 Fe2 C39 -17.9(4)
C48A P3 Fe2 C39 111.7(7)
C48 P3 Fe2 C39 90.6(5)
C61A P3 Fe2 C39 -140.9(5)
C61 P3 Fe2 C37 -98.5(4)
C67 P3 Fe2 C37 31.3(3)
C48A P3 Fe2 C37 160.9(6)
C48 P3 Fe2 C37 139.8(4)
C61A P3 Fe2 C37 -91.7(4)
C61 P3 Fe2 C38 -135.2(4)
C67 P3 Fe2 C38 -5.4(3)
C48A P3 Fe2 C38 124.2(7)
C48 P3 Fe2 C38 103.1(5)
C61A P3 Fe2 C38 -128.4(4)
C61 P3 Fe2 C41 -63.2(4)
C67 P3 Fe2 C41 66.5(3)
C48A P3 Fe2 C41 -163.8(7)
C48 P3 Fe2 C41 175.1(5)
C61A P3 Fe2 C41 -56.4(4)
C61 P3 Fe2 P4 118.8(4)
C67 P3 Fe2 P4 -111.5(3)
C48A P3 Fe2 P4 18.2(6)
C48 P3 Fe2 P4 -2.9(4)
C61A P3 Fe2 P4 125.6(4)
C61 P3 Fe2 Ga2 28.8(4)
C67 P3 Fe2 Ga2 158.6(2)
C48A P3 Fe2 Ga2 -71.7(6)
C48 P3 Fe2 Ga2 -92.9(4)
C61A P3 Fe2 Ga2 35.6(4)
C5 Fe1 Ga1 I1 11.1(2)
C2 Fe1 Ga1 I1 -19.4(5)
C1 Fe1 Ga1 I1 30.6(2)
C3 Fe1 Ga1 I1 -52.3(2)
C4 Fe1 Ga1 I1 -27.87(17)
P1 Fe1 Ga1 I1 -146.52(6)
P2 Fe1 Ga1 I1 126.53(6)
C5 Fe1 Ga1 I2 -169.93(19)
C2 Fe1 Ga1 I2 159.5(5)
C1 Fe1 Ga1 I2 -150.5(2)
C3 Fe1 Ga1 I2 126.7(2)
C4 Fe1 Ga1 I2 151.06(17)
P1 Fe1 Ga1 I2 32.41(7)
P2 Fe1 Ga1 I2 -54.54(7)
C40 Fe2 Ga2 I3A 17.5(2)
C39 Fe2 Ga2 I3A 40.8(3)
C37 Fe2 Ga2 I3A -42.1(3)
C38 Fe2 Ga2 I3A 3.7(6)
C41 Fe2 Ga2 I3A -21.9(2)
P4 Fe2 Ga2 I3A 135.63(17)
P3 Fe2 Ga2 I3A -137.14(17)
C40 Fe2 Ga2 I4 -148.39(18)
C39 Fe2 Ga2 I4 -125.1(2)
C37 Fe2 Ga2 I4 152.0(2)
C38 Fe2 Ga2 I4 -162.2(5)
C41 Fe2 Ga2 I4 172.25(18)
P4 Fe2 Ga2 I4 -30.27(8)
P3 Fe2 Ga2 I4 56.97(7)
C40 Fe2 Ga2 I3 37.17(19)
C39 Fe2 Ga2 I3 60.5(2)
C37 Fe2 Ga2 I3 -22.4(2)
C38 Fe2 Ga2 I3 23.3(5)
C41 Fe2 Ga2 I3 -2.2(2)
P4 Fe2 Ga2 I3 155.29(8)
P3 Fe2 Ga2 I3 -117.48(8)
